data_7241992
loop_
_publ_author_name
'Chatenever, Ana R. K.'
'Ehlke, Beatriz'
'Le Maguer\`es, Pierre'
'Reinheimer, Eric W.'
'Song, Xueling'
'Fei, Honghan'
'Oliver, Scott R. J.'

_publ_section_title
;
 Structural diversity of four lanthanide metal--organic frameworks based
 on 2,6-naphthalenedicarboxylate: synthesis, structures and
 photoluminescent properties
;
_journal_issue 6
_journal_name_full CrystEngComm
_journal_page_first 1388
_journal_page_last 1397
_journal_paper_doi 10.1039/D0CE01448F
_journal_volume 23
_journal_year 2021
_chemical_formula_moiety '2(C66 H57 La3 N4 O23), C3 H7 N O'
_chemical_formula_sum 'C135 H121 La6 N9 O47'
_chemical_formula_weight 3454.86
_space_group_crystal_system triclinic
_space_group_IT_number 2
_space_group_name_Hall '-P 1'
_space_group_name_H-M_alt 'P -1'
_atom_sites_solution_hydrogens mixed
_atom_sites_solution_primary dual
_audit_creation_date 2020-08-03
_audit_creation_method
;
Olex2 1.2
(compiled 2018.05.29 svn.r3508 for OlexSys, GUI svn.r5506)
;
_audit_update_record
;
2020-09-28 deposited with the CCDC.	2020-12-07 downloaded from the CCDC.
;
_cell_angle_alpha 70.927(5)
_cell_angle_beta 74.630(5)
_cell_angle_gamma 75.542(5)
_cell_formula_units_Z 1
_cell_length_a 13.2526(8)
_cell_length_b 14.3785(8)
_cell_length_c 19.9214(10)
_cell_measurement_reflns_used 9097
_cell_measurement_temperature 100(2)
_cell_measurement_theta_max 77.2440
_cell_measurement_theta_min 3.7930
_cell_volume 3403.5(4)
_computing_cell_refinement 'CrysAlisPro 1.171.39.33b (Rigaku OD, 2017)'
_computing_data_collection 'CrysAlisPro 1.171.39.33b (Rigaku OD, 2017)'
_computing_data_reduction 'CrysAlisPro 1.171.39.33b (Rigaku OD, 2017)'
_computing_molecular_graphics 'Olex2 (Dolomanov et al., 2009)'
_computing_publication_material 'Olex2 (Dolomanov et al., 2009)'
_computing_structure_refinement 'ShelXL (Sheldrick, 2015)'
_computing_structure_solution 'ShelXT (Sheldrick, 2015)'
_diffrn_ambient_temperature 100(2)
_diffrn_detector HyPix-6000HE
_diffrn_detector_type HyPix
_diffrn_measured_fraction_theta_full 0.994
_diffrn_measured_fraction_theta_max 0.994
_diffrn_measurement_details
;
List of Runs (angles in degrees, time in seconds):

  # Type    Start    End  Width  t~exp~   \w     \q     \k     \f   Frames
#--------------------------------------------------------------------------
  1  \w    -56.00  21.00   0.50    5.77    --  -48.41  37.00 -60.00  154
  2  \w    -55.00  22.00   0.50    5.77    --  -48.41  37.00-180.00  154
  3  \w    -57.00 -30.00   0.50   23.08    --  -84.25  57.00   0.00   54
  4  \w    -87.00 -41.00   0.50    5.77    --  -48.41 -19.00 -60.00   92
  5  \w    -92.00 -65.00   0.50   23.08    --  -84.25  19.00 -30.00   54
  6  \w   -119.00 -90.00   0.50    5.77    --  -48.41 -19.00 -60.00   58
  7  \w   -120.00 -42.00   0.50    5.77    --  -48.41 -19.00  30.00  156
  8  \w    -73.00 -47.00   0.50   23.08    --  -84.25  77.00  90.00   52
  9  \w    -92.00 -62.00   0.50   23.08    --  -84.25 125.00  90.00   60
 10  \w     20.00  56.00   0.50    5.77    --   48.41 -37.00 -90.00   72
 11  \w    101.00 175.00   0.50   23.08    --  105.75  19.00 -60.00  148
 12  \w    148.00 173.00   0.50   23.08    --  105.75  77.00  60.00   50
 13  \w    102.00 127.00   0.50   23.08    --  105.75  77.00  60.00   50
 14  \w     32.00 113.00   0.50   23.08    --  105.75 -19.00  60.00  162
 15  \w     43.00 111.00   0.50   23.08    --  105.75 -19.00 -60.00  136
 16  \w     73.00 100.00   0.50   23.08    --  105.75 -99.00-180.00   54
 17  \w     34.00 104.00   0.50   23.08    --  105.75 -77.00-150.00  140
 18  \w     39.00  95.00   0.50   23.08    --  105.75 -19.00-180.00  112
 19  \w     34.00 109.00   0.50   23.08    --  105.75 -99.00-150.00  150
 20  \w     34.00 118.00   0.50   23.08    --  105.75 -77.00 -30.00  168
 21  \w     36.00 108.00   0.50   23.08    --  105.75 -99.00  90.00  144
 22  \w     34.00 113.00   0.50   23.08    --  105.75 -77.00  90.00  158
 23  \w     34.00 109.00   0.50   23.08    --  105.75 -99.00 -30.00  150
 24  \w     34.00 153.00   0.50   23.08    --  105.75   0.00 -90.00  238
 25  \w    -89.00 -62.00   0.50    5.77    --  -48.41 125.00-180.00   54
 26  \w   -106.00 -72.00   0.50    5.77    --  -48.41-125.00-120.00   68
 27  \w   -118.00 -89.00   0.50    5.77    --  -48.41-125.00   0.00   58
 28  \w   -112.00 -70.00   0.50    5.77    --  -48.41-125.00  90.00   84
;
_diffrn_measurement_device 'four-circle diffractometer'
_diffrn_measurement_device_type 'XtaLAB Synergy, Dualflex, HyPix'
_diffrn_measurement_method '\w scans'
_diffrn_orient_matrix_type 'CrysAlisPro convention (1999,Acta A55,543-557)'
_diffrn_orient_matrix_UB_11 0.0623744000
_diffrn_orient_matrix_UB_12 -0.0336124000
_diffrn_orient_matrix_UB_13 0.0615971000
_diffrn_orient_matrix_UB_21 0.0795433000
_diffrn_orient_matrix_UB_22 -0.0753992000
_diffrn_orient_matrix_UB_23 -0.0371164000
_diffrn_orient_matrix_UB_31 0.0692616000
_diffrn_orient_matrix_UB_32 0.0803882000
_diffrn_orient_matrix_UB_33 -0.0424692000
_diffrn_radiation_monochromator mirror
_diffrn_radiation_probe x-ray
_diffrn_radiation_type CuK\a
_diffrn_radiation_wavelength 1.54184
_diffrn_reflns_av_R_equivalents 0.0589
_diffrn_reflns_av_unetI/netI 0.0629
_diffrn_reflns_Laue_measured_fraction_full 0.994
_diffrn_reflns_Laue_measured_fraction_max 0.994
_diffrn_reflns_limit_h_max 15
_diffrn_reflns_limit_h_min -12
_diffrn_reflns_limit_k_max 17
_diffrn_reflns_limit_k_min -16
_diffrn_reflns_limit_l_max 23
_diffrn_reflns_limit_l_min -23
_diffrn_reflns_number 32919
_diffrn_reflns_point_group_measured_fraction_full 0.994
_diffrn_reflns_point_group_measured_fraction_max 0.994
_diffrn_reflns_theta_full 66.598
_diffrn_reflns_theta_max 66.598
_diffrn_reflns_theta_min 5.675
_diffrn_source 'micro-focus sealed X-ray tube'
_diffrn_source_type 'PhotonJet (Cu) X-ray Source'
_diffrn_standards_decay_% 0
_diffrn_standards_interval_count 0
_diffrn_standards_interval_time 0
_diffrn_standards_number 0
_exptl_absorpt_coefficient_mu 14.980
_exptl_absorpt_correction_T_max 0.782
_exptl_absorpt_correction_T_min 0.627
_exptl_absorpt_correction_type gaussian
_exptl_absorpt_process_details
;
CrysAlisPro 1.171.39.33b (Rigaku Oxford Diffraction, 2017)
Numerical absorption correction based on gaussian integration over
			a multifaceted crystal model
Empirical absorption correction using spherical harmonics,
 implemented in SCALE3 ABSPACK scaling algorithm.
;
_exptl_crystal_colour colourless
_exptl_crystal_colour_primary colourless
_exptl_crystal_density_diffrn 1.686
_exptl_crystal_description block
_exptl_crystal_F_000 1712
_exptl_crystal_size_max 0.052
_exptl_crystal_size_mid 0.043
_exptl_crystal_size_min 0.029
_refine_diff_density_max 1.128
_refine_diff_density_min -1.187
_refine_diff_density_rms 0.118
_refine_ls_extinction_method none
_refine_ls_goodness_of_fit_ref 1.047
_refine_ls_hydrogen_treatment constr
_refine_ls_matrix_type full
_refine_ls_number_parameters 1108
_refine_ls_number_reflns 11945
_refine_ls_number_restraints 111
_refine_ls_restrained_S_all 1.042
_refine_ls_R_factor_all 0.0624
_refine_ls_R_factor_gt 0.0430
_refine_ls_shift/su_max 0.001
_refine_ls_shift/su_mean 0.000
_refine_ls_structure_factor_coef Fsqd
_refine_ls_weighting_details 'w=1/[\s^2^(Fo^2^)+(0.0458P)^2^+10.8910P] where P=(Fo^2^+2Fc^2^)/3'
_refine_ls_weighting_scheme calc
_refine_ls_wR_factor_gt 0.1030
_refine_ls_wR_factor_ref 0.1171
_reflns_Friedel_coverage 0.000
_reflns_number_gt 9215
_reflns_number_total 11945
_reflns_threshold_expression 'I > 2\s(I)'
_cod_data_source_file d0ce01448f2.cif
_cod_data_source_block ucsc_4
_cod_depositor_comments 'Adding full bibliography for 7241989--7241992.cif.'
_cod_database_code 7241992
_shelx_shelxl_version_number 2014/7
_chemical_oxdiff_formula 'C66.6 H55.4 La3 N4.2 O23.5'
_shelx_space_group_comment
;
The symmetry employed for this shelxl refinement is uniquely defined
by the following loop, which should always be used as a source of
symmetry information in preference to the above space-group names.
They are only intended as comments.
;
_reflns_odcompleteness_completeness 99.59
_reflns_odcompleteness_iscentric 1
_reflns_odcompleteness_theta 66.97
_olex2_refinement_description
;
1. Fixed Uiso
 At 1.2 times of:
  All C(H) groups
 At 1.5 times of:
  All C(H,H,H) groups, All O(H,H) groups
2. Restrained distances
 C46A-C47A \\sim C47A-C48A
 with sigma of 0.001
 C4-C5B \\sim C4-C5A
 with sigma of 0.001
 O11-C26A \\sim O11-C26B
 with sigma of 0.001
 N3A-C28A \\sim N3B-C28B \\sim N3A-C27A \\sim N3B-C27B
 with sigma of 0.001
3. Uiso/Uaniso restraints and constraints
C8B \\sim C8A: within 2A with sigma of 0.001 and sigma for terminal atoms of
0.002
C6A \\sim C6B: within 2A with sigma of 0.001 and sigma for terminal atoms of
0.002
C7A \\sim C7B: within 2A with sigma of 0.001 and sigma for terminal atoms of
0.002
C49A \\sim C49B: within 2A with sigma of 0.001 and sigma for terminal atoms of
0.002
C26A \\sim C26B: within 2A with sigma of 0.001 and sigma for terminal atoms of
0.002
N3B \\sim N3A: within 2A with sigma of 0.001 and sigma for terminal atoms of
0.002
C28B \\sim C28A: within 2A with sigma of 0.001 and sigma for terminal atoms of
0.002
Uanis(C64A) = Uanis(C63A)
Uanis(C6B) = Uanis(C5A)
Uanis(C5A) = Uanis(C5B)
Uanis(C8B) = Uanis(C9B)
Uanis(C8A) = Uanis(C9A)
Uanis(C6A) = Uanis(C5A)
Uanis(C27A) = Uanis(C28B)
Uanis(C27A) = Uanis(C27B)
4. Rigid body (RIGU) restrains
 C61A, C62A, C63A, C64A, C65A, C66A
 with sigma for 1-2 distances of 0.001 and sigma for 1-3 distances of 0.001
 C63A, C64A, C65A, C66A
 with sigma for 1-2 distances of 0.001 and sigma for 1-3 distances of 0.001
 C9A, C8B, C6A, C5B, C7A
 with sigma for 1-2 distances of 0.001 and sigma for 1-3 distances of 0.001
 O19A, C49A, O18A
 with sigma for 1-2 distances of 0.001 and sigma for 1-3 distances of 0.001
 C26B, N3B, C27B, C28B
 with sigma for 1-2 distances of 0.001 and sigma for 1-3 distances of 0.001
 H17B, O17, H17A
 with sigma for 1-2 distances of 0.001 and sigma for 1-3 distances of 0.001
5. Others
 Sof(C5B)=Sof(C9A)=Sof(C8B)=Sof(H8B)=Sof(C6B)=Sof(H6B)=Sof(C7B)=Sof(H7B)=1-
 FVAR(1)
 Sof(C9B)=Sof(C8A)=Sof(H8A)=Sof(C6A)=Sof(H6A)=Sof(C7A)=Sof(H7A)=Sof(C5A)=FVAR(1)
 Sof(N3B)=Sof(C26B)=Sof(H26B)=Sof(C27B)=Sof(H27A)=Sof(H27B)=Sof(H27C)=
 Sof(C28B)=Sof(H28A)=Sof(H28B)=Sof(H28C)=1-FVAR(2)
 Sof(C26A)=Sof(H26A)=Sof(N3A)=Sof(C27A)=Sof(H27D)=Sof(H27E)=Sof(H27F)=
 Sof(C28A)=Sof(H28D)=Sof(H28E)=Sof(H28F)=FVAR(2)
 Fixed Sof: O18A(0.5) O19A(0.5) C49A(0.5) O17(0.5) H17A(0.5) H17B(0.5)
 O21B(0.5) C48A(0.5) H48A(0.5) H48B(0.5) H48C(0.5) N4B(0.5) C65A(0.5) H65A(0.5)
 C46B(0.5) H46B(0.5) C47B(0.5) H47A(0.5) H47B(0.5) H47C(0.5) C48B(0.5)
 H48D(0.5) H48E(0.5) H48F(0.5) N4A(0.5) C46A(0.5) H46A(0.5) C47A(0.5) H47D(0.5)
 H47E(0.5) H47F(0.5) C61A(0.5) C63A(0.5) H63A(0.5) C62A(0.5) C64A(0.5)
 C66A(0.5) H66A(0.5) C62B(0.5) C65B(0.5) H65B(0.5) C61B(0.5) C66B(0.5)
 H66B(0.5) C64B(0.5) C63B(0.5) H63B(0.5) N5(0.5) O23(0.5) C67(0.5) H67(0.5)
 C68(0.5) H68A(0.5) H68B(0.5) H68C(0.5) C69(0.5) H69A(0.5) H69B(0.5) H69C(0.5)
 O21A(0.5) O20(0.5) H20A(0.5) H20B(0.5) O19B(0.5) C49B(0.5) O18B(0.5)
6.a Rotating group:
 O17(H17A,H17B), O20(H20A,H20B)
6.b Aromatic/amide H refined with riding coordinates:
 C15(H15), C12(H12), C22(H22), C24(H24), C51(H51), C54(H54), C14(H14),
 C37(H37), C33(H33), C56(H56), C59(H59), C43(H43), C32(H32), C38(H38), C40(H40),
  C52(H52), C1(H1), C57(H57), C45(H45), C31(H31), C26B(H26B), C8B(H8B),
 C23(H23), C42(H42), C6B(H6B), C7B(H7B), C16(H16), C65A(H65A), C46B(H46B),
 C46A(H46A), C63A(H63A), C66A(H66A), C65B(H65B), C66B(H66B), C63B(H63B),
 C67(H67), C8A(H8A), C6A(H6A), C7A(H7A), C26A(H26A)
6.c Idealised Me refined as rotating group:
 C3(H3A,H3B,H3C), C2(H2A,H2B,H2C), C27B(H27A,H27B,H27C), C48A(H48A,H48B,H48C),
 C28B(H28A,H28B,H28C), C18(H18A,H18B,H18C), C17(H17C,H17D,H17E), C47B(H47A,H47B,
 H47C), C48B(H48D,H48E,H48F), C47A(H47D,H47E,H47F), C68(H68A,H68B,H68C),
 C69(H69A,H69B,H69C), C27A(H27D,H27E,H27F), C28A(H28D,H28E,H28F)
;
_olex2_submission_special_instructions 'No special instructions were received'
_oxdiff_exptl_absorpt_empirical_details
;
Empirical correction (ABSPACK) includes:
- Absorption correction using spherical harmonics
- Frame scaling
;
_oxdiff_exptl_absorpt_empirical_full_max 2.737
_oxdiff_exptl_absorpt_empirical_full_min 0.551

loop_
_space_group_symop_operation_xyz
'x, y, z'
'-x, -y, -z'

loop_
_atom_site_label
_atom_site_type_symbol
_atom_site_fract_x
_atom_site_fract_y
_atom_site_fract_z
_atom_site_U_iso_or_equiv
_atom_site_adp_type
_atom_site_occupancy
_atom_site_site_symmetry_order
_atom_site_calc_flag
_atom_site_refinement_flags_posn
_atom_site_refinement_flags_adp
_atom_site_refinement_flags_occupancy
_atom_site_disorder_assembly
_atom_site_disorder_group
La2 La 0.77546(3) 0.60779(3) 0.22639(2) 0.03320(11) Uani 1 1 d . . . . .
La3 La 0.73543(3) 0.21458(3) 0.25036(2) 0.03198(11) Uani 1 1 d . . . . .
La1 La 0.68888(3) 0.89422(3) 0.28748(2) 0.03400(11) Uani 1 1 d . . . . .
O12 O 0.7941(3) -0.0844(3) 0.3675(2) 0.0332(10) Uani 1 1 d . . . . .
O3 O 0.9184(3) 1.1182(4) 0.2122(2) 0.0390(11) Uani 1 1 d . . . . .
O13 O 0.7516(3) 0.0793(3) 0.3600(2) 0.0299(9) Uani 1 1 d . . . . .
O4 O 0.7114(4) 0.8833(4) 0.1654(3) 0.0438(12) Uani 1 1 d . . . . .
O39 O -0.1454(3) 0.7725(3) 0.2629(2) 0.0362(10) Uani 1 1 d . . . . .
O8 O 0.8498(3) 0.2840(3) 0.2893(3) 0.0398(11) Uani 1 1 d . . . . .
O5 O 0.7676(3) 0.7533(3) 0.1188(2) 0.0355(10) Uani 1 1 d . . . . .
O40 O -0.0469(4) 0.6494(3) 0.2189(3) 0.0418(11) Uani 1 1 d . . . . .
O9 O 0.6787(4) 0.5484(4) 0.1649(3) 0.0498(13) Uani 1 1 d . . . . .
O22 O 0.7561(4) 0.5900(3) 0.3554(3) 0.0390(11) Uani 1 1 d . . . . .
O7 O 0.8569(4) 0.4383(3) 0.2835(3) 0.0421(11) Uani 1 1 d . . . . .
O16 O 0.6087(4) 0.2789(4) 0.3508(3) 0.0507(13) Uani 1 1 d . . . . .
O2 O 0.7991(4) 1.0300(4) 0.2187(2) 0.0424(11) Uani 1 1 d . . . . .
O6 O 0.9087(5) 0.5374(4) 0.1272(3) 0.0540(13) Uani 1 1 d . . . . .
C15 C 0.3467(5) 1.1448(5) -0.0066(3) 0.0307(13) Uani 1 1 d . . . . .
H15 H 0.2925 1.1999 0.0009 0.037 Uiso 1 1 calc R . . . .
C50 C 0.4207(5) 0.7528(6) 0.2575(4) 0.0395(16) Uani 1 1 d . . . . .
C12 C 0.5614(5) 0.9657(5) 0.0805(4) 0.0335(14) Uani 1 1 d . . . . .
H12 H 0.5530 0.9869 0.1224 0.040 Uiso 1 1 calc R . . . .
C29 C 0.8047(5) -0.0071(5) 0.3799(3) 0.0279(13) Uani 1 1 d . . . . .
C36 C 0.4028(5) 0.1553(5) 0.2412(4) 0.0357(15) Uani 1 1 d . . . . .
C22 C 0.5791(6) 0.6000(5) 0.0494(4) 0.0421(17) Uani 1 1 d . . . . .
H22 H 0.6025 0.6508 0.0591 0.051 Uiso 1 1 calc R . . . .
O1 O 0.5567(4) 0.9588(6) 0.3839(3) 0.0709(19) Uani 1 1 d . . . . .
O10 O 0.6710(5) 0.3886(4) 0.1928(3) 0.0645(17) Uani 1 1 d . . . . .
C11 C 0.6399(5) 0.8875(4) 0.0685(3) 0.0303(13) Uani 1 1 d . . . . .
C58 C 0.2285(5) 0.7881(5) 0.2698(3) 0.0283(13) Uani 1 1 d . . . . .
C13 C 0.4925(5) 1.0156(5) 0.0312(3) 0.0303(13) Uani 1 1 d . . . . .
C39 C 0.1810(5) 0.2052(4) 0.2573(3) 0.0295(13) Uani 1 1 d . . . . .
C24 C 0.5567(6) 0.4292(5) 0.0826(4) 0.0431(17) Uani 1 1 d . . . . .
H24 H 0.5652 0.3634 0.1145 0.052 Uiso 1 1 calc R . . . .
C10 C 0.7117(5) 0.8367(5) 0.1215(3) 0.0336(15) Uani 1 1 d . . . . .
C21 C 0.5932(5) 0.5019(5) 0.0945(4) 0.0311(14) Uani 1 1 d . . . . .
C34 C 0.9808(5) 0.0489(4) 0.4796(3) 0.0274(13) Uani 1 1 d . . . . .
C60 C -0.0571(5) 0.7217(4) 0.2436(3) 0.0296(14) Uani 1 1 d . . . . .
C20 C 0.6511(5) 0.4771(5) 0.1557(3) 0.0310(14) Uani 1 1 d . . . . .
C19 C 0.8996(5) 0.3515(5) 0.2833(3) 0.0321(14) Uani 1 1 d . . . . .
C51 C 0.4274(5) 0.6775(7) 0.2252(4) 0.053(2) Uani 1 1 d . . . . .
H51 H 0.4950 0.6412 0.2092 0.064 Uiso 1 1 calc R . . . .
C54 C 0.1398(5) 0.6906(5) 0.2312(3) 0.0304(13) Uani 1 1 d . . . . .
H54 H 0.1436 0.6376 0.2116 0.036 Uiso 1 1 calc R . . . .
C14 C 0.4103(5) 1.0982(5) 0.0425(4) 0.0359(15) Uani 1 1 d . . . . .
H14 H 0.4003 1.1204 0.0841 0.043 Uiso 1 1 calc R . . . .
C37 C 0.3450(5) 0.0873(5) 0.2390(3) 0.0316(14) Uani 1 1 d . . . . .
H37 H 0.3811 0.0238 0.2328 0.038 Uiso 1 1 calc R . . . .
C55 C 0.0429(5) 0.7458(4) 0.2515(3) 0.0293(13) Uani 1 1 d . . . . .
O18A O 0.6066(12) 0.6933(10) 0.2518(9) 0.038(3) Uani 0.5 1 d . U P A 2
C33 C 0.9120(5) 0.0610(5) 0.4326(3) 0.0271(13) Uani 1 1 d . . . . .
H33 H 0.8855 0.1260 0.4051 0.032 Uiso 1 1 calc R . . . .
C30 C 0.8833(5) -0.0218(4) 0.4268(3) 0.0261(13) Uani 1 1 d . . . . .
C56 C 0.0364(4) 0.8227(4) 0.2831(3) 0.0268(13) Uani 1 1 d . . . . .
H56 H -0.0309 0.8604 0.2982 0.032 Uiso 1 1 calc R . . . .
C59 C 0.3246(5) 0.8072(5) 0.2791(4) 0.0351(15) Uani 1 1 d . . . . .
H59 H 0.3210 0.8583 0.3005 0.042 Uiso 1 1 calc R . . . .
O15 O 0.5666(4) 0.0442(5) 0.2251(3) 0.0567(15) Uani 1 1 d . . . . .
N3B N 0.7331(17) 0.2314(14) 0.0116(10) 0.051(3) Uani 0.362(19) 1 d D U P B 2
O19A O 0.5245(11) 0.8230(10) 0.2961(10) 0.038(3) Uani 0.5 1 d . U P A 2
O11 O 0.7585(5) 0.2338(5) 0.1157(3) 0.0630(16) Uani 1 1 d D . . . .
C49A C 0.5269(15) 0.7547(12) 0.2722(13) 0.031(2) Uani 0.5 1 d . U P A 2
C43 C 0.1839(6) 0.3688(6) 0.2676(6) 0.068(3) Uani 1 1 d . . . . .
H43 H 0.2224 0.4163 0.2678 0.081 Uiso 1 1 calc R . . . .
C32 C 0.9892(5) -0.1318(5) 0.5125(3) 0.0312(14) Uani 1 1 d . . . . .
H32 H 1.0146 -0.1974 0.5398 0.037 Uiso 1 1 calc R . . . .
C38 C 0.2371(5) 0.1116(5) 0.2459(4) 0.0341(15) Uani 1 1 d . . . . .
H38 H 0.1991 0.0656 0.2430 0.041 Uiso 1 1 calc R . . . .
C4 C 0.8880(5) 1.0596(5) 0.1893(3) 0.0353(15) Uani 1 1 d D . . . .
C5B C 0.943(2) 1.023(2) 0.1249(11) 0.0353(17) Uani 0.356(9) 1 d D U P C 2
C40 C 0.0694(4) 0.2323(4) 0.2663(4) 0.0293(13) Uani 1 1 d . . . . .
H40 H 0.0291 0.1864 0.2658 0.035 Uiso 1 1 calc R . . . .
C25 C 0.5060(6) 0.4504(5) 0.0231(4) 0.0376(15) Uani 1 1 d . . . . .
C52 C 0.3372(5) 0.6559(6) 0.2167(4) 0.0470(19) Uani 1 1 d . . . . .
H52 H 0.3429 0.6037 0.1957 0.056 Uiso 1 1 calc R . . . .
C3 C 0.3393(6) 0.9907(6) 0.4313(4) 0.0496(19) Uani 1 1 d . . . . .
H3A H 0.3777 0.9430 0.4035 0.074 Uiso 1 1 calc GR . . . .
H3B H 0.2773 1.0307 0.4108 0.074 Uiso 1 1 calc GR . . . .
H3C H 0.3158 0.9542 0.4820 0.074 Uiso 1 1 calc GR . . . .
C35 C 0.5206(5) 0.1260(6) 0.2375(4) 0.0469(18) Uani 1 1 d . . . . .
C1 C 0.5115(6) 1.0327(8) 0.4043(5) 0.068(3) Uani 1 1 d . . . . .
H1 H 0.5545 1.0773 0.4032 0.081 Uiso 1 1 calc R . . . .
C57 C 0.1277(5) 0.8431(5) 0.2919(4) 0.0309(14) Uani 1 1 d . . . . .
H57 H 0.1226 0.8949 0.3131 0.037 Uiso 1 1 calc R . . . .
C53 C 0.2350(5) 0.7110(5) 0.2389(3) 0.0308(14) Uani 1 1 d . . . . .
O17 O 0.6159(6) 0.5046(6) 0.3137(5) 0.033(2) Uani 0.5 1 d . U P A .
H17A H 0.6524 0.4677 0.2802 0.050 Uiso 0.5 1 d GR U P . .
H17B H 0.5528 0.5388 0.2959 0.050 Uiso 0.5 1 d GR U P . .
O14 O 0.5667(4) 0.1856(5) 0.2478(3) 0.0613(16) Uani 1 1 d . . . . .
C2 C 0.3609(10) 1.1475(7) 0.4496(6) 0.093(4) Uani 1 1 d . . . . .
H2A H 0.3049 1.1857 0.4224 0.140 Uiso 1 1 calc GR . . . .
H2B H 0.4156 1.1880 0.4394 0.140 Uiso 1 1 calc GR . . . .
H2C H 0.3302 1.1302 0.5016 0.140 Uiso 1 1 calc GR . . . .
O21B O 0.6833(7) 0.4608(7) 0.4400(5) 0.039(2) Uani 0.5 1 d . . P A 2
C45 C 0.3515(5) 0.2462(6) 0.2519(4) 0.0455(19) Uani 1 1 d . . . . .
H45 H 0.3916 0.2907 0.2547 0.055 Uiso 1 1 calc R . . . .
C31 C 0.9236(5) -0.1184(5) 0.4656(3) 0.0309(14) Uani 1 1 d . . . . .
H31 H 0.9056 -0.1747 0.4596 0.037 Uiso 1 1 calc R . . . .
C44 C 0.2400(5) 0.2750(5) 0.2588(5) 0.0447(18) Uani 1 1 d . . . . .
C26B C 0.726(3) 0.183(2) 0.0872(13) 0.062(3) Uani 0.362(19) 1 d D U P B 2
H26B H 0.7003 0.1219 0.1123 0.074 Uiso 0.362(19) 1 calc R . P B 2
C9A C 0.977(2) 0.966(4) 0.024(2) 0.045(2) Uani 0.356(9) 1 d . U P C 1
C27B C 0.793(3) 0.311(2) -0.0259(18) 0.084(5) Uani 0.362(19) 1 d D U P B 2
H27A H 0.7474 0.3699 -0.0507 0.126 Uiso 0.362(19) 1 calc GR . P B 2
H27B H 0.8533 0.2889 -0.0617 0.126 Uiso 0.362(19) 1 calc GR . P B 2
H27C H 0.8202 0.3280 0.0091 0.126 Uiso 0.362(19) 1 calc GR . P B 2
C8B C 0.893(2) 0.998(2) 0.0848(15) 0.045(2) Uani 0.356(9) 1 d . U P C 2
H8B H 0.8197 0.9948 0.0997 0.054 Uiso 0.356(9) 1 calc R . P C 2
C48A C 0.6160(13) 0.2613(9) 0.5381(7) 0.049(4) Uani 0.5 1 d D . P D 2
H48A H 0.6825 0.2125 0.5373 0.074 Uiso 0.5 1 calc GR . P D 2
H48B H 0.5618 0.2338 0.5792 0.074 Uiso 0.5 1 calc GR . P D 2
H48C H 0.6281 0.3231 0.5430 0.074 Uiso 0.5 1 calc GR . P D 2
N1 N 0.4088(5) 1.0559(4) 0.4277(3) 0.0419(14) Uani 1 1 d . . . . .
C28B C 0.693(2) 0.1927(18) -0.0325(11) 0.056(4) Uani 0.362(19) 1 d D U P B 2
H28A H 0.6469 0.1447 -0.0010 0.084 Uiso 0.362(19) 1 calc GR . P B 2
H28B H 0.7523 0.1592 -0.0624 0.084 Uiso 0.362(19) 1 calc GR . P B 2
H28C H 0.6514 0.2479 -0.0638 0.084 Uiso 0.362(19) 1 calc GR . P B 2
C18 C 0.9847(15) 0.3616(12) 0.0797(8) 0.137(6) Uani 1 1 d . . . . .
H18A H 0.9963 0.2986 0.1177 0.205 Uiso 1 1 calc GR . . . .
H18B H 1.0077 0.3487 0.0322 0.205 Uiso 1 1 calc GR . . . .
H18C H 0.9090 0.3912 0.0870 0.205 Uiso 1 1 calc GR . . . .
N2 N 1.0429(7) 0.4271(7) 0.0831(5) 0.092(3) Uani 1 1 d . . . . .
C23 C 0.5316(7) 0.6229(5) -0.0088(4) 0.050(2) Uani 1 1 d . . . . .
H23 H 0.5240 0.6893 -0.0398 0.060 Uiso 1 1 calc R . . . .
C41 C 0.0185(5) 0.3238(5) 0.2756(4) 0.0355(15) Uani 1 1 d . . . . .
C42 C 0.0769(6) 0.3933(6) 0.2757(6) 0.062(3) Uani 1 1 d . . . . .
H42 H 0.0412 0.4570 0.2816 0.074 Uiso 1 1 calc R . . . .
C6B C 1.0519(15) 1.0453(17) 0.0958(11) 0.0356(18) Uani 0.356(9) 1 d . U P C 2
H6B H 1.0852 1.0681 0.1227 0.043 Uiso 0.356(9) 1 calc R . P C 2
C7B C 1.1030(19) 1.0330(18) 0.0301(12) 0.049(3) Uani 0.356(9) 1 d . U P C 2
H7B H 1.1778 1.0303 0.0165 0.058 Uiso 0.356(9) 1 calc R . P C 2
C16 C 0.9977(10) 0.5106(8) 0.1123(6) 0.086(3) Uani 1 1 d . . . . .
H16 H 1.0444 0.5453 0.1195 0.103 Uiso 1 1 calc R . . . .
N4B N 0.5118(9) 0.4203(8) 0.3813(6) 0.037(3) Uani 0.5 1 d . . P E 1
C65A C 1.0851(10) 0.3948(9) 0.4627(7) 0.030(2) Uani 0.5 1 d . U P A 1
H65A H 1.0895 0.3643 0.4260 0.036 Uiso 0.5 1 calc R . P A 1
C46B C 0.5984(12) 0.3583(13) 0.3597(8) 0.050(4) Uani 0.5 1 d . . P E 1
H46B H 0.6630 0.3821 0.3496 0.061 Uiso 0.5 1 calc R . P E 1
C17 C 1.1543(10) 0.4100(11) 0.0666(8) 0.133(6) Uani 1 1 d . . . . .
H17C H 1.1817 0.3443 0.0969 0.200 Uiso 1 1 calc GR . . . .
H17D H 1.1798 0.4620 0.0761 0.200 Uiso 1 1 calc GR . . . .
H17E H 1.1793 0.4117 0.0154 0.200 Uiso 1 1 calc GR . . . .
C47B C 0.4069(13) 0.3999(12) 0.3906(10) 0.056(4) Uani 0.5 1 d . . P E 1
H47A H 0.4099 0.3564 0.3609 0.084 Uiso 0.5 1 calc GR . P E 1
H47B H 0.3582 0.4629 0.3755 0.084 Uiso 0.5 1 calc GR . P E 1
H47C H 0.3814 0.3667 0.4418 0.084 Uiso 0.5 1 calc GR . P E 1
C48B C 0.5181(12) 0.5030(10) 0.4035(8) 0.043(3) Uani 0.5 1 d . . P E 1
H48D H 0.5920 0.5002 0.4054 0.064 Uiso 0.5 1 calc GR . P E 1
H48E H 0.4732 0.5000 0.4517 0.064 Uiso 0.5 1 calc GR . P E 1
H48F H 0.4935 0.5655 0.3688 0.064 Uiso 0.5 1 calc GR . P E 1
N4A N 0.5807(10) 0.2822(9) 0.4729(6) 0.043(3) Uani 0.5 1 d . . P D 2
C46A C 0.6424(10) 0.2584(9) 0.4148(7) 0.039(3) Uani 0.5 1 d D . P D 2
H46A H 0.7137 0.2256 0.4172 0.047 Uiso 0.5 1 calc R . P D 2
C47A C 0.4776(12) 0.3386(13) 0.4715(8) 0.058(4) Uani 0.5 1 d D . P D 2
H47D H 0.4282 0.3084 0.5149 0.087 Uiso 0.5 1 calc GR . P D 2
H47E H 0.4553 0.3394 0.4282 0.087 Uiso 0.5 1 calc GR . P D 2
H47F H 0.4774 0.4072 0.4706 0.087 Uiso 0.5 1 calc GR . P D 2
C61A C 0.7658(9) 0.6416(9) 0.3886(6) 0.027(2) Uani 0.5 1 d . U P A 1
C63A C 0.9250(11) 0.5173(11) 0.4281(8) 0.0249(18) Uani 0.5 1 d . U P A 1
H63A H 0.9275 0.4885 0.3909 0.030 Uiso 0.5 1 calc R . P A 1
C62A C 0.8461(12) 0.5965(10) 0.4386(7) 0.026(2) Uani 0.5 1 d . U P A 1
C64A C 1.0031(9) 0.4774(11) 0.4720(7) 0.0249(18) Uani 0.5 1 d . U P A 1
C66A C 1.1575(9) 0.3595(8) 0.5069(6) 0.024(2) Uani 0.5 1 d . U P A 1
H66A H 1.2118 0.3039 0.5008 0.029 Uiso 0.5 1 calc R . P A 1
C62B C 0.8400(11) 0.4981(10) 0.4559(7) 0.035(3) Uani 0.5 1 d . . P A 2
C65B C 0.8518(11) 0.4090(10) 0.5139(8) 0.040(3) Uani 0.5 1 d . . P A 2
H65B H 0.8039 0.3636 0.5278 0.048 Uiso 0.5 1 calc R . P A 2
C61B C 0.7497(10) 0.5192(10) 0.4165(7) 0.035(3) Uani 0.5 1 d . . P A 2
C66B C 0.9345(13) 0.3897(11) 0.5496(8) 0.048(4) Uani 0.5 1 d . . P A 2
H66B H 0.9430 0.3303 0.5882 0.058 Uiso 0.5 1 calc R . P A 2
C64B C 0.9935(11) 0.5437(11) 0.4700(7) 0.035(3) Uani 0.5 1 d . . P A 2
C63B C 0.9082(14) 0.5615(13) 0.4358(8) 0.035(3) Uani 0.5 1 d . . P A 2
H63B H 0.8984 0.6204 0.3970 0.043 Uiso 0.5 1 calc R . P A 2
N5 N 0.3413(10) 0.6461(10) 0.4493(7) 0.053(3) Uani 0.5 1 d . . P F 3
O23 O 0.4626(9) 0.7247(9) 0.4637(6) 0.052(3) Uani 0.5 1 d . . P F 3
C67 C 0.4371(13) 0.6684(11) 0.4358(8) 0.045(4) Uani 0.5 1 d . . P F 3
H67 H 0.4912 0.6399 0.4024 0.055 Uiso 0.5 1 calc R . P F 3
C68 C 0.2537(14) 0.6907(17) 0.4958(12) 0.076(6) Uani 0.5 1 d . . P F 3
H68A H 0.2723 0.7482 0.5028 0.114 Uiso 0.5 1 calc GR . P F 3
H68B H 0.2380 0.6413 0.5429 0.114 Uiso 0.5 1 calc GR . P F 3
H68C H 0.1910 0.7128 0.4735 0.114 Uiso 0.5 1 calc GR . P F 3
C69 C 0.3197(15) 0.5818(12) 0.4158(9) 0.061(5) Uani 0.5 1 d . . P F 3
H69A H 0.2932 0.5245 0.4532 0.091 Uiso 0.5 1 calc GR . P F 3
H69B H 0.3851 0.5579 0.3846 0.091 Uiso 0.5 1 calc GR . P F 3
H69C H 0.2659 0.6185 0.3865 0.091 Uiso 0.5 1 calc GR . P F 3
O21A O 0.7094(7) 0.7213(7) 0.3910(5) 0.024(2) Uani 0.5 1 d . . P A 1
O20 O 0.6626(9) 0.7650(8) 0.3960(5) 0.033(2) Uani 0.5 1 d . . P A 2
H20A H 0.6874 0.7056 0.3876 0.049 Uiso 0.5 1 d GR . P A 2
H20B H 0.5936 0.7649 0.4130 0.049 Uiso 0.5 1 d GR . P A 2
C9B C 0.9524(11) 0.9762(19) 0.0198(11) 0.045(2) Uani 0.644(9) 1 d . . P C 2
C8A C 0.9284(10) 0.9710(12) 0.0963(8) 0.045(2) Uani 0.644(9) 1 d . U P C 1
H8A H 0.8821 0.9266 0.1273 0.054 Uiso 0.644(9) 1 calc R . P C 1
C6A C 1.0194(8) 1.1048(9) 0.0741(6) 0.0353(17) Uani 0.644(9) 1 d . U P C 1
H6A H 1.0387 1.1508 0.0914 0.042 Uiso 0.644(9) 1 calc R . P C 1
C7A C 1.0606(10) 1.1014(10) 0.0031(6) 0.049(3) Uani 0.644(9) 1 d . U P C 1
H7A H 1.1116 1.1413 -0.0275 0.058 Uiso 0.644(9) 1 calc R . P C 1
C5A C 0.9522(12) 1.0434(12) 0.1190(6) 0.0353(17) Uani 0.644(9) 1 d D . P C 1
O19B O 0.5055(10) 0.8651(8) 0.2883(8) 0.028(3) Uani 0.5 1 d . . P A 1
C49B C 0.5136(15) 0.7905(12) 0.2667(14) 0.032(2) Uani 0.5 1 d . U P A 1
O18B O 0.6066(11) 0.7310(8) 0.2564(7) 0.025(3) Uani 0.5 1 d . . P A 1
C26A C 0.7378(16) 0.1926(14) 0.0747(7) 0.062(3) Uani 0.638(19) 1 d D U P B 1
H26A H 0.6979 0.1406 0.1001 0.075 Uiso 0.638(19) 1 calc R . P B 1
N3A N 0.7599(11) 0.2072(9) 0.0065(6) 0.051(3) Uani 0.638(19) 1 d D U P B 1
C27A C 0.7991(18) 0.2975(13) -0.0382(9) 0.084(5) Uani 0.638(19) 1 d D . P B 1
H27D H 0.7467 0.3407 -0.0670 0.126 Uiso 0.638(19) 1 calc GR . P B 1
H27E H 0.8662 0.2803 -0.0706 0.126 Uiso 0.638(19) 1 calc GR . P B 1
H27F H 0.8110 0.3328 -0.0072 0.126 Uiso 0.638(19) 1 calc GR . P B 1
C28A C 0.7377(13) 0.1473(11) -0.0317(7) 0.056(4) Uani 0.638(19) 1 d D U P B 1
H28D H 0.7064 0.0909 0.0033 0.084 Uiso 0.638(19) 1 calc GR . P B 1
H28E H 0.8040 0.1218 -0.0614 0.084 Uiso 0.638(19) 1 calc GR . P B 1
H28F H 0.6877 0.1883 -0.0631 0.084 Uiso 0.638(19) 1 calc GR . P B 1

loop_
_atom_site_aniso_label
_atom_site_aniso_U_11
_atom_site_aniso_U_22
_atom_site_aniso_U_33
_atom_site_aniso_U_23
_atom_site_aniso_U_13
_atom_site_aniso_U_12
La2 0.0394(2) 0.02473(19) 0.0455(2) -0.00712(16) -0.02958(17) -0.00465(15)
La3 0.02248(18) 0.0462(2) 0.0309(2) -0.01657(16) -0.01027(14) 0.00031(15)
La1 0.01677(17) 0.0589(3) 0.0373(2) -0.02798(18) -0.00691(14) -0.00511(15)
O12 0.029(2) 0.041(3) 0.040(3) -0.020(2) -0.0140(19) -0.0045(19)
O3 0.025(2) 0.063(3) 0.036(3) -0.028(2) -0.0083(19) 0.001(2)
O13 0.026(2) 0.039(2) 0.030(2) -0.0184(19) -0.0124(17) 0.0046(18)
O4 0.041(3) 0.059(3) 0.038(3) -0.021(2) -0.025(2) 0.007(2)
O39 0.025(2) 0.039(2) 0.044(3) 0.000(2) -0.020(2) -0.0076(19)
O8 0.025(2) 0.046(3) 0.054(3) -0.019(2) -0.015(2) -0.004(2)
O5 0.029(2) 0.032(2) 0.039(3) 0.001(2) -0.0110(19) -0.0059(19)
O40 0.046(3) 0.038(3) 0.055(3) -0.011(2) -0.030(2) -0.012(2)
O9 0.049(3) 0.059(3) 0.063(3) -0.026(3) -0.032(3) -0.014(2)
O22 0.052(3) 0.027(2) 0.043(3) 0.001(2) -0.028(2) -0.011(2)
O7 0.034(2) 0.032(3) 0.047(3) -0.004(2) -0.008(2) 0.007(2)
O16 0.050(3) 0.042(3) 0.056(3) -0.025(3) 0.011(3) -0.008(2)
O2 0.034(3) 0.067(3) 0.032(2) -0.020(2) -0.001(2) -0.018(2)
O6 0.045(3) 0.061(3) 0.060(4) -0.027(3) -0.007(3) -0.007(3)
C15 0.030(3) 0.029(3) 0.035(3) -0.007(3) -0.016(3) -0.002(3)
C50 0.018(3) 0.068(5) 0.036(4) -0.017(3) -0.011(3) -0.005(3)
C12 0.040(4) 0.032(3) 0.035(4) -0.010(3) -0.017(3) -0.007(3)
C29 0.025(3) 0.038(4) 0.028(3) -0.017(3) -0.003(2) -0.011(3)
C36 0.021(3) 0.051(4) 0.043(4) -0.027(3) -0.010(3) 0.002(3)
C22 0.051(4) 0.040(4) 0.050(4) -0.012(3) -0.030(4) -0.013(3)
O1 0.033(3) 0.127(6) 0.073(4) -0.075(4) -0.013(3) 0.015(3)
O10 0.098(5) 0.047(3) 0.067(4) 0.009(3) -0.061(4) -0.032(3)
C11 0.033(3) 0.028(3) 0.033(3) -0.007(3) -0.012(3) -0.007(3)
C58 0.022(3) 0.036(3) 0.031(3) -0.010(3) -0.009(2) -0.006(2)
C13 0.034(3) 0.033(3) 0.030(3) -0.007(3) -0.015(3) -0.010(3)
C39 0.029(3) 0.022(3) 0.040(4) -0.009(3) -0.013(3) -0.001(2)
C24 0.052(4) 0.040(4) 0.044(4) -0.007(3) -0.027(3) -0.008(3)
C10 0.032(3) 0.038(4) 0.028(3) 0.003(3) -0.016(3) -0.007(3)
C21 0.033(3) 0.032(3) 0.039(4) -0.015(3) -0.015(3) -0.010(3)
C34 0.027(3) 0.029(3) 0.029(3) -0.008(3) -0.010(2) -0.004(2)
C60 0.029(3) 0.026(3) 0.038(4) -0.002(3) -0.020(3) -0.009(3)
C20 0.029(3) 0.043(4) 0.029(3) -0.012(3) -0.011(3) -0.012(3)
C19 0.026(3) 0.029(3) 0.031(3) -0.002(3) -0.007(3) 0.004(3)
C51 0.024(4) 0.092(6) 0.049(5) -0.036(4) -0.017(3) 0.015(4)
C54 0.032(3) 0.028(3) 0.038(4) -0.016(3) -0.015(3) 0.000(3)
C14 0.037(4) 0.037(4) 0.039(4) -0.014(3) -0.015(3) -0.003(3)
C37 0.025(3) 0.028(3) 0.041(4) -0.014(3) -0.009(3) 0.005(2)
C55 0.026(3) 0.029(3) 0.034(3) -0.006(3) -0.011(3) -0.007(2)
O18A 0.019(4) 0.045(7) 0.045(6) -0.008(6) -0.011(4) 0.004(5)
C33 0.026(3) 0.029(3) 0.027(3) -0.009(3) -0.009(2) -0.002(2)
C30 0.026(3) 0.031(3) 0.029(3) -0.012(3) -0.007(2) -0.011(2)
C56 0.020(3) 0.032(3) 0.032(3) -0.012(3) -0.010(2) -0.001(2)
C59 0.027(3) 0.047(4) 0.039(4) -0.017(3) -0.008(3) -0.013(3)
O15 0.029(3) 0.085(4) 0.068(4) -0.045(3) -0.022(2) 0.015(3)
N3B 0.050(7) 0.078(6) 0.030(3) -0.019(3) -0.006(3) -0.017(6)
O19A 0.015(5) 0.045(7) 0.050(7) -0.011(7) -0.013(5) 0.004(5)
O11 0.058(4) 0.085(4) 0.042(3) -0.021(3) -0.013(3) 0.003(3)
C49A 0.016(4) 0.037(7) 0.032(5) 0.001(6) -0.008(3) 0.000(4)
C43 0.026(4) 0.049(5) 0.144(9) -0.058(5) 0.000(5) -0.011(3)
C32 0.039(4) 0.023(3) 0.034(3) -0.007(3) -0.015(3) -0.004(3)
C38 0.028(3) 0.030(3) 0.044(4) -0.009(3) -0.007(3) -0.009(3)
C4 0.031(3) 0.049(4) 0.026(3) -0.016(3) -0.011(3) 0.006(3)
C5B 0.024(3) 0.050(5) 0.038(3) -0.024(3) 0.000(2) -0.009(3)
C40 0.020(3) 0.027(3) 0.046(4) -0.011(3) -0.013(3) -0.006(2)
C25 0.046(4) 0.032(3) 0.041(4) -0.012(3) -0.016(3) -0.008(3)
C52 0.032(4) 0.068(5) 0.054(5) -0.039(4) -0.020(3) 0.012(3)
C3 0.035(4) 0.067(5) 0.053(5) -0.027(4) 0.000(3) -0.017(4)
C35 0.024(3) 0.066(5) 0.058(5) -0.030(4) -0.015(3) 0.004(3)
C1 0.040(4) 0.130(8) 0.062(5) -0.062(6) 0.018(4) -0.052(5)
C57 0.026(3) 0.031(3) 0.041(4) -0.019(3) -0.006(3) -0.004(3)
C53 0.026(3) 0.037(3) 0.035(3) -0.014(3) -0.017(3) 0.002(3)
O17 0.023(4) 0.032(5) 0.047(5) -0.020(4) -0.004(4) -0.001(3)
O14 0.024(2) 0.093(4) 0.087(4) -0.050(4) -0.017(3) -0.005(3)
C2 0.128(10) 0.047(5) 0.083(7) -0.037(5) 0.049(7) -0.026(6)
O21B 0.043(5) 0.043(5) 0.035(5) -0.005(4) -0.013(4) -0.015(4)
C45 0.017(3) 0.062(5) 0.075(5) -0.047(4) -0.007(3) -0.006(3)
C31 0.036(3) 0.032(3) 0.029(3) -0.007(3) -0.012(3) -0.011(3)
C44 0.027(3) 0.038(4) 0.082(6) -0.036(4) -0.008(3) -0.005(3)
C26B 0.040(6) 0.114(6) 0.032(3) -0.011(3) -0.006(3) -0.030(4)
C9A 0.024(6) 0.082(6) 0.042(3) -0.038(4) 0.007(3) -0.019(5)
C27B 0.125(9) 0.121(7) 0.028(5) -0.025(5) 0.000(5) -0.073(7)
C8B 0.024(6) 0.082(7) 0.042(3) -0.038(4) 0.007(3) -0.020(5)
C48A 0.098(15) 0.017(7) 0.034(8) -0.004(6) -0.011(9) -0.020(8)
N1 0.045(3) 0.036(3) 0.044(3) -0.019(3) 0.006(3) -0.011(3)
C28B 0.075(10) 0.062(8) 0.036(3) -0.006(4) -0.026(5) -0.017(7)
C18 0.175(16) 0.149(14) 0.089(10) 0.021(9) -0.052(10) -0.078(13)
N2 0.076(6) 0.080(6) 0.063(5) 0.011(5) 0.000(4) 0.031(5)
C23 0.072(5) 0.032(4) 0.059(5) -0.008(3) -0.036(4) -0.014(4)
C41 0.026(3) 0.028(3) 0.051(4) -0.010(3) -0.010(3) -0.001(3)
C42 0.036(4) 0.036(4) 0.118(8) -0.036(5) 0.000(4) -0.011(3)
C6B 0.025(3) 0.050(5) 0.039(3) -0.024(3) 0.000(2) -0.009(3)
C7B 0.054(7) 0.060(7) 0.040(3) -0.028(4) 0.009(3) -0.025(5)
C16 0.092(9) 0.063(6) 0.076(7) 0.016(5) -0.015(6) -0.017(6)
N4B 0.035(6) 0.030(6) 0.043(7) -0.011(5) 0.003(5) -0.008(5)
C65A 0.032(4) 0.025(4) 0.037(5) -0.011(4) -0.014(3) 0.002(3)
C46B 0.041(8) 0.061(11) 0.046(9) -0.016(8) -0.007(7) -0.003(7)
C17 0.077(8) 0.128(12) 0.126(12) 0.011(9) 0.023(8) -0.004(8)
C47B 0.047(9) 0.053(9) 0.066(11) -0.027(8) 0.013(8) -0.017(7)
C48B 0.054(9) 0.036(8) 0.042(8) -0.008(6) -0.001(7) -0.026(7)
N4A 0.046(7) 0.046(7) 0.040(7) -0.022(6) 0.002(6) -0.012(6)
C46A 0.048(8) 0.033(7) 0.041(8) -0.013(6) -0.007(6) -0.012(6)
C47A 0.042(9) 0.081(12) 0.067(11) -0.050(10) 0.004(8) -0.018(8)
C61A 0.020(4) 0.029(5) 0.027(5) -0.001(4) -0.002(3) -0.006(3)
C63A 0.024(3) 0.019(3) 0.033(4) -0.005(3) -0.008(3) -0.005(3)
C62A 0.026(4) 0.019(4) 0.034(5) -0.005(3) -0.008(3) -0.004(3)
C64A 0.024(3) 0.019(3) 0.033(4) -0.005(3) -0.008(3) -0.005(3)
C66A 0.024(4) 0.020(4) 0.028(5) -0.008(4) -0.006(3) -0.001(3)
C62B 0.037(7) 0.036(7) 0.026(7) -0.004(5) -0.007(5) -0.003(6)
C65B 0.046(8) 0.041(8) 0.044(8) -0.003(6) -0.025(6) -0.025(6)
C61B 0.035(7) 0.038(7) 0.040(8) -0.011(6) -0.019(6) -0.010(6)
C66B 0.065(10) 0.042(8) 0.039(8) 0.017(7) -0.033(7) -0.027(7)
C64B 0.035(7) 0.039(9) 0.034(8) -0.001(6) -0.023(6) -0.009(6)
C63B 0.049(11) 0.029(9) 0.031(8) -0.004(7) -0.016(7) -0.009(8)
N5 0.045(8) 0.052(8) 0.051(8) -0.001(6) -0.002(6) -0.016(6)
O23 0.036(6) 0.065(8) 0.055(7) -0.021(6) -0.006(5) -0.009(5)
C67 0.051(9) 0.038(8) 0.031(8) 0.008(6) 0.000(7) -0.010(7)
C68 0.044(10) 0.097(15) 0.083(14) -0.040(12) -0.001(9) 0.001(10)
C69 0.076(12) 0.051(10) 0.052(10) 0.008(8) -0.025(9) -0.021(9)
O21A 0.013(5) 0.021(5) 0.037(5) -0.005(4) -0.015(4) 0.006(4)
O20 0.036(6) 0.022(5) 0.034(5) 0.000(4) -0.008(5) -0.004(4)
C9B 0.024(6) 0.082(7) 0.042(3) -0.038(4) 0.007(3) -0.020(5)
C8A 0.024(6) 0.082(6) 0.042(3) -0.038(4) 0.007(3) -0.019(5)
C6A 0.024(3) 0.050(5) 0.038(3) -0.024(3) 0.000(2) -0.009(3)
C7A 0.054(7) 0.059(7) 0.040(3) -0.028(3) 0.009(3) -0.025(5)
C5A 0.024(3) 0.050(5) 0.038(3) -0.024(3) 0.000(2) -0.009(3)
O19B 0.011(5) 0.034(7) 0.046(6) -0.021(7) -0.014(4) 0.007(5)
C49B 0.016(4) 0.037(7) 0.032(5) 0.001(7) -0.008(3) 0.001(4)
O18B 0.024(6) 0.025(6) 0.027(5) -0.004(5) -0.011(4) -0.004(6)
C26A 0.040(6) 0.114(6) 0.033(3) -0.011(3) -0.006(3) -0.029(4)
N3A 0.050(7) 0.078(6) 0.030(3) -0.019(3) -0.006(3) -0.017(6)
C27A 0.125(9) 0.121(7) 0.028(5) -0.025(5) 0.000(5) -0.073(7)
C28A 0.075(10) 0.062(8) 0.037(4) -0.006(4) -0.026(5) -0.017(7)

loop_
_atom_type_symbol
_atom_type_description
_atom_type_scat_dispersion_real
_atom_type_scat_dispersion_imag
_atom_type_scat_source
C C 0.0181 0.0091 'International Tables Vol C Tables 4.2.6.8 and 6.1.1.4'
H H 0.0000 0.0000 'International Tables Vol C Tables 4.2.6.8 and 6.1.1.4'
La La -1.4094 9.0376 'International Tables Vol C Tables 4.2.6.8 and 6.1.1.4'
N N 0.0311 0.0180 'International Tables Vol C Tables 4.2.6.8 and 6.1.1.4'
O O 0.0492 0.0322 'International Tables Vol C Tables 4.2.6.8 and 6.1.1.4'

loop_
_exptl_crystal_face_index_h
_exptl_crystal_face_index_k
_exptl_crystal_face_index_l
_exptl_crystal_face_perp_dist
3 9 0 0.0170
7 0 -4 0.0081
0 -9 -2 0.0229
-5 -8 1 0.0231
-5 5 4 0.0153
6 8 3 0.0162
3 2 -10 0.0148
-6 -8 -4 0.0238
-2 0 11 0.0095
8 5 2 0.0127
-6 2 -8 0.0210
-8 -6 -1 0.0247
-2 -7 5 0.0230

loop_
_geom_angle_atom_site_label_1
_geom_angle_atom_site_label_2
_geom_angle_atom_site_label_3
_geom_angle
_geom_angle_site_symmetry_1
_geom_angle_site_symmetry_3
_geom_angle_publ_flag
O5 La2 O40 83.66(14) . 1_655 ?
O5 La2 O6 78.24(17) . . ?
O5 La2 O17 129.2(2) . . ?
O5 La2 H17A 128.5 . . ?
O5 La2 O18B 72.7(3) . . ?
O40 La2 O6 73.24(17) 1_655 . ?
O40 La2 O17 145.2(2) 1_655 . ?
O40 La2 H17A 145.8 1_655 . ?
O40 La2 O18B 118.8(3) 1_655 . ?
O9 La2 O5 81.89(17) . . ?
O9 La2 O40 143.55(18) . 1_655 ?
O9 La2 O22 130.46(17) . . ?
O9 La2 O6 71.14(18) . . ?
O9 La2 O17 63.7(2) . . ?
O9 La2 H17A 50.3 . . ?
O9 La2 O18B 88.3(3) . . ?
O22 La2 O5 133.29(15) . . ?
O22 La2 O40 82.57(16) . 1_655 ?
O22 La2 O6 137.90(17) . . ?
O22 La2 O17 66.7(2) . . ?
O22 La2 H17A 81.6 . . ?
O22 La2 O18B 75.5(3) . . ?
O7 La2 O5 149.89(16) . . ?
O7 La2 O40 83.92(15) . 1_655 ?
O7 La2 O9 92.19(18) . . ?
O7 La2 O22 71.65(16) . . ?
O7 La2 O6 71.94(17) . . ?
O7 La2 O17 71.6(2) . . ?
O7 La2 H17A 62.3 . . ?
O7 La2 O18B 136.9(3) . . ?
O6 La2 O17 119.4(2) . . ?
O6 La2 H17A 99.5 . . ?
O18A La2 O5 77.0(4) . . ?
O18A La2 O40 130.9(4) . 1_655 ?
O18A La2 O9 77.5(4) . . ?
O18A La2 O22 79.1(4) . . ?
O18A La2 O7 130.7(4) . . ?
O18A La2 O6 142.3(4) . . ?
O18A La2 O17 60.5(4) . . ?
O18A La2 H17A 75.0 . . ?
O17 La2 H17A 19.9 . . ?
O18B La2 O6 146.5(3) . . ?
O18B La2 O17 70.2(3) . . ?
O18B La2 H17A 86.1 . . ?
O3 La3 O2 48.78(14) 1_545 1_545 ?
O3 La3 O11 73.63(17) 1_545 . ?
O3 La3 C4 25.11(16) 1_545 1_545 ?
O13 La3 O3 79.10(14) . 1_545 ?
O13 La3 O16 74.72(16) . . ?
O13 La3 O2 69.55(13) . 1_545 ?
O13 La3 O10 149.31(18) . . ?
O13 La3 O11 137.38(17) . . ?
O13 La3 C4 79.61(16) . 1_545 ?
O8 La3 O3 76.92(15) . 1_545 ?
O8 La3 O13 84.72(15) . . ?
O8 La3 O16 78.51(17) . . ?
O8 La3 O2 122.44(14) . 1_545 ?
O8 La3 O10 83.38(16) . . ?
O8 La3 O11 119.11(19) . . ?
O8 La3 C4 101.97(17) . 1_545 ?
O16 La3 O3 145.40(17) . 1_545 ?
O16 La3 O2 135.47(15) . 1_545 ?
O16 La3 O11 140.47(19) . . ?
O16 La3 C4 154.18(18) . 1_545 ?
O2 La3 C4 25.47(16) 1_545 1_545 ?
O10 La3 O3 125.0(2) . 1_545 ?
O10 La3 O16 75.2(2) . . ?
O10 La3 O2 139.67(17) . 1_545 ?
O10 La3 O11 72.5(2) . . ?
O10 La3 C4 130.6(2) . 1_545 ?
O11 La3 O2 67.84(17) . 1_545 ?
O11 La3 C4 61.96(18) . 1_545 ?
O14 La3 O3 128.15(17) . 1_545 ?
O14 La3 O13 92.76(19) . . ?
O14 La3 O8 153.92(17) . . ?
O14 La3 O16 75.80(19) . . ?
O14 La3 O2 80.21(17) . 1_545 ?
O14 La3 O10 85.8(2) . . ?
O14 La3 O11 79.6(2) . . ?
O14 La3 C4 103.08(19) . 1_545 ?
O12 La1 O2 69.48(15) 1_565 . ?
O12 La1 O15 119.23(16) 1_565 1_565 ?
O12 La1 O19A 140.4(4) 1_565 . ?
O12 La1 O21A 74.0(2) 1_565 . ?
O12 La1 O19B 141.9(3) 1_565 . ?
O4 La1 O12 139.76(15) . 1_565 ?
O4 La1 O39 71.96(15) . 1_655 ?
O4 La1 O2 80.43(16) . . ?
O4 La1 O1 142.14(17) . . ?
O4 La1 O15 73.70(16) . 1_565 ?
O4 La1 O19A 77.8(4) . . ?
O4 La1 O21A 116.5(2) . . ?
O4 La1 O19B 78.3(3) . . ?
O39 La1 O12 79.96(14) 1_655 1_565 ?
O39 La1 O2 86.56(15) 1_655 . ?
O39 La1 O15 142.33(16) 1_655 1_565 ?
O39 La1 O19A 110.5(3) 1_655 . ?
O39 La1 O21A 64.7(2) 1_655 . ?
O39 La1 O19B 122.2(3) 1_655 . ?
O2 La1 O19A 146.2(4) . . ?
O2 La1 O21A 136.7(2) . . ?
O2 La1 O19B 135.5(3) . . ?
O1 La1 O12 73.79(16) . 1_565 ?
O1 La1 O39 144.46(18) . 1_655 ?
O1 La1 O2 105.7(2) . . ?
O1 La1 O15 72.8(2) . 1_565 ?
O1 La1 O19A 77.8(4) . . ?
O1 La1 O21A 85.1(3) . . ?
O1 La1 O19B 71.6(3) . . ?
O15 La1 O2 72.84(17) 1_565 . ?
O15 La1 O19A 76.4(3) 1_565 . ?
O15 La1 O21A 148.1(2) 1_565 . ?
O15 La1 O19B 63.9(3) 1_565 . ?
O20 La1 O12 74.1(3) . 1_565 ?
O20 La1 O4 127.0(3) . . ?
O20 La1 O39 80.9(3) . 1_655 ?
O20 La1 O2 143.0(3) . . ?
O20 La1 O1 69.2(3) . . ?
O20 La1 O15 133.5(3) . 1_565 ?
O20 La1 O19A 70.3(4) . . ?
O19B La1 O21A 87.7(4) . . ?
C29 O12 La1 131.2(4) . 1_545 ?
C4 O3 La3 96.6(4) . 1_565 ?
C29 O13 La3 139.4(4) . . ?
C10 O4 La1 151.5(5) . . ?
C60 O39 La1 171.8(4) . 1_455 ?
C19 O8 La3 153.0(4) . . ?
C10 O5 La2 122.8(4) . . ?
C60 O40 La2 111.9(4) . 1_455 ?
C20 O9 La2 149.2(5) . . ?
C61A O22 La2 134.2(6) . . ?
C61B O22 La2 138.3(6) . . ?
C19 O7 La2 152.8(5) . . ?
C46B O16 La3 126.7(8) . . ?
C46A O16 La3 117.7(6) . . ?
La1 O2 La3 118.63(16) . 1_565 ?
C4 O2 La3 84.1(4) . 1_565 ?
C4 O2 La1 152.0(5) . . ?
C16 O6 La2 138.3(8) . . ?
C11 C15 H15 119.6 2_675 . ?
C14 C15 H15 119.6 . . ?
C14 C15 C11 120.8(6) . 2_675 ?
C51 C50 C49A 112.5(9) . . ?
C51 C50 C49B 127.1(9) . . ?
C59 C50 C51 120.3(6) . . ?
C59 C50 C49A 126.8(9) . . ?
C59 C50 C49B 112.3(9) . . ?
C11 C12 H12 119.6 . . ?
C11 C12 C13 120.7(6) . . ?
C13 C12 H12 119.6 . . ?
O12 C29 C30 116.4(5) . . ?
O13 C29 O12 125.7(5) . . ?
O13 C29 C30 117.7(5) . . ?
C37 C36 C35 120.1(6) . . ?
C45 C36 C37 120.4(6) . . ?
C45 C36 C35 119.3(6) . . ?
C21 C22 H22 120.0 . . ?
C23 C22 H22 120.0 . . ?
C23 C22 C21 120.0(6) . . ?
C1 O1 La1 145.8(7) . . ?
C20 O10 La3 170.8(6) . . ?
C15 C11 C10 120.4(6) 2_675 . ?
C12 C11 C15 120.2(6) . 2_675 ?
C12 C11 C10 119.3(6) . . ?
C57 C58 C59 121.9(6) . . ?
C53 C58 C59 118.9(6) . . ?
C53 C58 C57 119.1(5) . . ?
C12 C13 C14 121.6(6) . . ?
C13 C13 C12 118.8(8) 2_675 . ?
C13 C13 C14 119.5(7) 2_675 . ?
C38 C39 C44 118.8(6) . . ?
C40 C39 C38 122.5(5) . . ?
C40 C39 C44 118.7(5) . . ?
C21 C24 H24 119.5 . . ?
C21 C24 C25 121.0(6) . . ?
C25 C24 H24 119.5 . . ?
O4 C10 C11 116.2(6) . . ?
O5 C10 O4 125.2(6) . . ?
O5 C10 C11 118.6(6) . . ?
C22 C21 C20 119.2(5) . . ?
C24 C21 C22 120.5(6) . . ?
C24 C21 C20 120.2(6) . . ?
C33 C34 C34 119.0(7) . 2_756 ?
C32 C34 C34 119.3(7) 2_756 2_756 ?
C32 C34 C33 121.6(6) 2_756 . ?
O39 C60 O40 123.2(5) . . ?
O39 C60 C55 119.4(5) . . ?
O40 C60 C55 117.3(6) . . ?
O9 C20 C21 116.6(6) . . ?
O10 C20 O9 123.7(6) . . ?
O10 C20 C21 119.7(5) . . ?
O8 C19 C41 117.5(5) . 1_655 ?
O7 C19 O8 124.3(6) . . ?
O7 C19 C41 118.2(6) . 1_655 ?
C50 C51 H51 119.7 . . ?
C52 C51 C50 120.7(6) . . ?
C52 C51 H51 119.7 . . ?
C55 C54 H54 119.3 . . ?
C55 C54 C53 121.4(6) . . ?
C53 C54 H54 119.3 . . ?
C15 C14 C13 119.8(6) . . ?
C15 C14 H14 120.1 . . ?
C13 C14 H14 120.1 . . ?
C36 C37 H37 119.8 . . ?
C38 C37 C36 120.4(6) . . ?
C38 C37 H37 119.8 . . ?
C54 C55 C60 120.2(6) . . ?
C54 C55 C56 119.6(5) . . ?
C56 C55 C60 120.2(5) . . ?
C49A O18A La2 163.2(13) . . ?
C34 C33 H33 119.9 . . ?
C30 C33 C34 120.1(6) . . ?
C30 C33 H33 119.9 . . ?
C33 C30 C29 119.3(5) . . ?
C33 C30 C31 120.8(5) . . ?
C31 C30 C29 119.8(5) . . ?
C55 C56 H56 119.9 . . ?
C57 C56 C55 120.2(5) . . ?
C57 C56 H56 119.9 . . ?
C50 C59 C58 120.7(6) . . ?
C50 C59 H59 119.7 . . ?
C58 C59 H59 119.7 . . ?
C35 O15 La1 134.1(5) . 1_545 ?
C26B N3B C27B 122.2(19) . . ?
C26B N3B C28B 120.3(15) . . ?
C28B N3B C27B 117(2) . . ?
C49A O19A La1 124.3(10) . . ?
C26B O11 La3 127.2(13) . . ?
C26A O11 La3 139.4(8) . . ?
O18A C49A C50 117.3(16) . . ?
O19A C49A C50 113.6(13) . . ?
O19A C49A O18A 128.7(17) . . ?
C44 C43 H43 119.0 . . ?
C42 C43 H43 119.0 . . ?
C42 C43 C44 121.9(7) . . ?
C34 C32 H32 119.7 2_756 . ?
C31 C32 C34 120.6(6) . 2_756 ?
C31 C32 H32 119.7 . . ?
C39 C38 H38 119.6 . . ?
C37 C38 C39 120.8(6) . . ?
C37 C38 H38 119.6 . . ?
O3 C4 La3 58.2(3) . 1_565 ?
O3 C4 O2 121.3(6) . . ?
O3 C4 C5B 126.5(11) . . ?
O3 C4 C5A 115.3(7) . . ?
O2 C4 La3 70.4(4) . 1_565 ?
O2 C4 C5B 112.2(11) . . ?
O2 C4 C5A 122.5(8) . . ?
C5B C4 La3 148.9(14) . 1_565 ?
C5A C4 La3 141.3(8) . 1_565 ?
C8B C5B C4 124(2) . . ?
C8B C5B C6B 120.7(15) . . ?
C6B C5B C4 112.9(17) . . ?
C39 C40 H40 119.6 . . ?
C41 C40 C39 120.8(5) . . ?
C41 C40 H40 119.6 . . ?
C25 C25 C24 118.0(7) 2_665 . ?
C23 C25 C24 122.6(6) 2_665 . ?
C23 C25 C25 119.4(8) 2_665 2_665 ?
C51 C52 H52 119.7 . . ?
C51 C52 C53 120.7(7) . . ?
C53 C52 H52 119.7 . . ?
H3A C3 H3B 109.5 . . ?
H3A C3 H3C 109.5 . . ?
H3B C3 H3C 109.5 . . ?
N1 C3 H3A 109.5 . . ?
N1 C3 H3B 109.5 . . ?
N1 C3 H3C 109.5 . . ?
O15 C35 C36 118.3(7) . . ?
O15 C35 O14 124.3(6) . . ?
O14 C35 C36 117.4(7) . . ?
O1 C1 H1 117.1 . . ?
O1 C1 N1 125.7(7) . . ?
N1 C1 H1 117.1 . . ?
C58 C57 H57 119.6 . . ?
C56 C57 C58 120.8(6) . . ?
C56 C57 H57 119.6 . . ?
C58 C53 C54 118.9(5) . . ?
C58 C53 C52 118.7(6) . . ?
C54 C53 C52 122.4(6) . . ?
La2 O17 H17A 75.0 . . ?
La2 O17 H17B 106.3 . . ?
H17A O17 H17B 103.0 . . ?
C35 O14 La3 144.2(5) . . ?
H2A C2 H2B 109.5 . . ?
H2A C2 H2C 109.5 . . ?
H2B C2 H2C 109.5 . . ?
N1 C2 H2A 109.5 . . ?
N1 C2 H2B 109.5 . . ?
N1 C2 H2C 109.5 . . ?
C36 C45 H45 119.4 . . ?
C36 C45 C44 121.1(6) . . ?
C44 C45 H45 119.4 . . ?
C30 C31 H31 120.0 . . ?
C32 C31 C30 120.1(6) . . ?
C32 C31 H31 120.0 . . ?
C43 C44 C39 118.3(6) . . ?
C43 C44 C45 123.3(6) . . ?
C45 C44 C39 118.4(6) . . ?
N3B C26B H26B 125.4 . . ?
O11 C26B N3B 109.2(18) . . ?
O11 C26B H26B 125.4 . . ?
C9A C9A C8A 124(5) 2_775 . ?
C9A C9A C7A 117(4) 2_775 2_775 ?
C8A C9A C7A 116(2) . 2_775 ?
N3B C27B H27A 109.5 . . ?
N3B C27B H27B 109.5 . . ?
N3B C27B H27C 109.5 . . ?
H27A C27B H27B 109.5 . . ?
H27A C27B H27C 109.5 . . ?
H27B C27B H27C 109.5 . . ?
C5B C8B H8B 120.7 . . ?
C5B C8B C9B 118.6(19) . . ?
C9B C8B H8B 120.7 . . ?
H48A C48A H48B 109.5 . . ?
H48A C48A H48C 109.5 . . ?
H48B C48A H48C 109.5 . . ?
N4A C48A H48A 109.5 . . ?
N4A C48A H48B 109.5 . . ?
N4A C48A H48C 109.5 . . ?
C3 N1 C2 118.1(7) . . ?
C1 N1 C3 119.8(6) . . ?
C1 N1 C2 122.1(8) . . ?
N3B C28B H28A 109.5 . . ?
N3B C28B H28B 109.5 . . ?
N3B C28B H28C 109.5 . . ?
H28A C28B H28B 109.5 . . ?
H28A C28B H28C 109.5 . . ?
H28B C28B H28C 109.5 . . ?
H18A C18 H18B 109.5 . . ?
H18A C18 H18C 109.5 . . ?
H18B C18 H18C 109.5 . . ?
N2 C18 H18A 109.5 . . ?
N2 C18 H18B 109.5 . . ?
N2 C18 H18C 109.5 . . ?
C18 N2 C16 124.0(12) . . ?
C18 N2 C17 122.3(13) . . ?
C17 N2 C16 113.1(13) . . ?
C22 C23 C25 121.0(7) . 2_665 ?
C22 C23 H23 119.5 . . ?
C25 C23 H23 119.5 2_665 . ?
C40 C41 C19 119.6(6) . 1_455 ?
C40 C41 C42 120.5(6) . . ?
C42 C41 C19 119.9(6) . 1_455 ?
C43 C42 C41 119.8(7) . . ?
C43 C42 H42 120.1 . . ?
C41 C42 H42 120.1 . . ?
C5B C6B H6B 120.6 . . ?
C7B C6B C5B 118.7(18) . . ?
C7B C6B H6B 120.6 . . ?
C6B C7B H7B 119.0 . . ?
C6B C7B C9B 122(2) . 2_775 ?
C9B C7B H7B 119.0 2_775 . ?
O6 C16 N2 123.3(12) . . ?
O6 C16 H16 118.4 . . ?
N2 C16 H16 118.4 . . ?
C46B N4B C47B 120.9(13) . . ?
C46B N4B C48B 121.9(13) . . ?
C48B N4B C47B 116.9(11) . . ?
C64A C65A H65A 120.3 . . ?
C66A C65A H65A 120.3 . . ?
C66A C65A C64A 119.4(12) . . ?
O16 C46B N4B 131.2(15) . . ?
O16 C46B H46B 114.4 . . ?
N4B C46B H46B 114.4 . . ?
N2 C17 H17C 109.5 . . ?
N2 C17 H17D 109.5 . . ?
N2 C17 H17E 109.5 . . ?
H17C C17 H17D 109.5 . . ?
H17C C17 H17E 109.5 . . ?
H17D C17 H17E 109.5 . . ?
N4B C47B H47A 109.5 . . ?
N4B C47B H47B 109.5 . . ?
N4B C47B H47C 109.5 . . ?
H47A C47B H47B 109.5 . . ?
H47A C47B H47C 109.5 . . ?
H47B C47B H47C 109.5 . . ?
N4B C48B H48D 109.5 . . ?
N4B C48B H48E 109.5 . . ?
N4B C48B H48F 109.5 . . ?
H48D C48B H48E 109.5 . . ?
H48D C48B H48F 109.5 . . ?
H48E C48B H48F 109.5 . . ?
C46A N4A C48A 122.9(14) . . ?
C46A N4A C47A 121.6(12) . . ?
C47A N4A C48A 115.3(10) . . ?
O16 C46A H46A 118.4 . . ?
N4A C46A O16 123.2(12) . . ?
N4A C46A H46A 118.4 . . ?
N4A C47A H47D 109.5 . . ?
N4A C47A H47E 109.5 . . ?
N4A C47A H47F 109.5 . . ?
H47D C47A H47E 109.5 . . ?
H47D C47A H47F 109.5 . . ?
H47E C47A H47F 109.5 . . ?
O22 C61A C62A 116.6(10) . . ?
O22 C61A O21A 124.3(11) . . ?
O21A C61A C62A 118.6(12) . . ?
C62A C63A H63A 119.5 . . ?
C62A C63A C64A 121.1(14) . . ?
C64A C63A H63A 119.5 . . ?
C63A C62A C61A 120.4(12) . . ?
C63A C62A C66A 119.9(13) . 2_766 ?
C66A C62A C61A 119.6(12) 2_766 . ?
C65A C64A C63A 122.2(13) . . ?
C65A C64A C64A 119.8(15) . 2_766 ?
C63A C64A C64A 118.0(15) . 2_766 ?
C65A C66A C62A 121.8(12) . 2_766 ?
C65A C66A H66A 119.1 . . ?
C62A C66A H66A 119.1 2_766 . ?
C65B C62B C61B 118.9(11) . . ?
C63B C62B C65B 120.6(13) . . ?
C63B C62B C61B 120.5(12) . . ?
C62B C65B H65B 120.6 . . ?
C66B C65B C62B 118.8(12) . . ?
C66B C65B H65B 120.6 . . ?
O22 C61B C62B 115.5(10) . . ?
O21B C61B O22 125.5(11) . . ?
O21B C61B C62B 118.4(11) . . ?
C65B C66B H66B 119.2 . . ?
C65B C66B C64B 121.6(12) . 2_766 ?
C64B C66B H66B 119.2 2_766 . ?
C66B C64B C64B 117.8(14) 2_766 2_766 ?
C63B C64B C66B 123.1(13) . 2_766 ?
C63B C64B C64B 119.0(15) . 2_766 ?
C62B C63B C64B 122.1(14) . . ?
C62B C63B H63B 118.9 . . ?
C64B C63B H63B 118.9 . . ?
C67 N5 C68 120.8(16) . . ?
C67 N5 C69 121.7(15) . . ?
C69 N5 C68 117.5(15) . . ?
N5 C67 H67 117.3 . . ?
O23 C67 N5 125.3(15) . . ?
O23 C67 H67 117.3 . . ?
N5 C68 H68A 109.5 . . ?
N5 C68 H68B 109.5 . . ?
N5 C68 H68C 109.5 . . ?
H68A C68 H68B 109.5 . . ?
H68A C68 H68C 109.5 . . ?
H68B C68 H68C 109.5 . . ?
N5 C69 H69A 109.5 . . ?
N5 C69 H69B 109.5 . . ?
N5 C69 H69C 109.5 . . ?
H69A C69 H69B 109.5 . . ?
H69A C69 H69C 109.5 . . ?
H69B C69 H69C 109.5 . . ?
C61A O21A La1 130.3(8) . . ?
La1 O20 H20A 110.5 . . ?
La1 O20 H20B 110.1 . . ?
H20A O20 H20B 103.6 . . ?
C8B C9B C7B 119.2(16) . 2_775 ?
C8B C9B C9B 119(2) . 2_775 ?
C7B C9B C9B 111(2) 2_775 2_775 ?
C9A C8A H8A 121.6 . . ?
C5A C8A C9A 116.8(17) . . ?
C5A C8A H8A 121.6 . . ?
C7A C6A H6A 119.5 . . ?
C5A C6A H6A 119.5 . . ?
C5A C6A C7A 120.9(10) . . ?
C9A C7A H7A 121.0 2_775 . ?
C6A C7A C9A 118.0(17) . 2_775 ?
C6A C7A H7A 121.0 . . ?
C8A C5A C4 116.7(10) . . ?
C6A C5A C4 122.2(9) . . ?
C6A C5A C8A 120.4(9) . . ?
C49B O19B La1 111.1(9) . . ?
O19B C49B C50 125.6(12) . . ?
O19B C49B O18B 120.1(18) . . ?
O18B C49B C50 113.9(15) . . ?
C49B O18B La2 172.4(12) . . ?
O11 C26A H26A 113.7 . . ?
O11 C26A N3A 132.6(13) . . ?
N3A C26A H26A 113.7 . . ?
C26A N3A C27A 118.1(11) . . ?
C26A N3A C28A 125.6(11) . . ?
C27A N3A C28A 115.9(11) . . ?
N3A C27A H27D 109.5 . . ?
N3A C27A H27E 109.5 . . ?
N3A C27A H27F 109.5 . . ?
H27D C27A H27E 109.5 . . ?
H27D C27A H27F 109.5 . . ?
H27E C27A H27F 109.5 . . ?
N3A C28A H28D 109.5 . . ?
N3A C28A H28E 109.5 . . ?
N3A C28A H28F 109.5 . . ?
H28D C28A H28E 109.5 . . ?
H28D C28A H28F 109.5 . . ?
H28E C28A H28F 109.5 . . ?

loop_
_geom_bond_atom_site_label_1
_geom_bond_atom_site_label_2
_geom_bond_distance
_geom_bond_site_symmetry_2
_geom_bond_publ_flag
La2 O5 2.462(4) . ?
La2 O40 2.526(4) 1_655 ?
La2 O9 2.437(4) . ?
La2 O22 2.446(5) . ?
La2 O7 2.435(4) . ?
La2 O6 2.572(6) . ?
La2 O18A 2.282(15) . ?
La2 O17 2.762(8) . ?
La2 H17A 2.6780 . ?
La2 O18B 2.550(13) . ?
La3 O3 2.532(4) 1_545 ?
La3 O13 2.422(4) . ?
La3 O8 2.405(4) . ?
La3 O16 2.517(5) . ?
La3 O2 2.801(5) 1_545 ?
La3 O10 2.425(5) . ?
La3 O11 2.548(6) . ?
La3 C4 2.958(6) 1_545 ?
La3 O14 2.391(5) . ?
La1 O12 2.509(4) 1_565 ?
La1 O4 2.423(5) . ?
La1 O39 2.489(5) 1_655 ?
La1 O2 2.537(5) . ?
La1 O1 2.488(5) . ?
La1 O15 2.529(5) 1_565 ?
La1 O19A 2.574(16) . ?
La1 O21A 2.667(9) . ?
La1 O20 2.355(9) . ?
La1 O19B 2.562(13) . ?
O12 La1 2.509(4) 1_545 ?
O12 C29 1.262(7) . ?
O3 La3 2.532(4) 1_565 ?
O3 C4 1.264(8) . ?
O13 C29 1.258(7) . ?
O4 C10 1.261(8) . ?
O39 La1 2.489(5) 1_455 ?
O39 C60 1.252(8) . ?
O8 C19 1.262(8) . ?
O5 C10 1.252(8) . ?
O40 La2 2.526(4) 1_455 ?
O40 C60 1.253(8) . ?
O9 C20 1.251(8) . ?
O22 C61A 1.192(13) . ?
O22 C61B 1.306(14) . ?
O7 C19 1.236(8) . ?
O16 C46B 1.180(17) . ?
O16 C46A 1.380(15) . ?
O2 La3 2.801(5) 1_565 ?
O2 C4 1.279(8) . ?
O6 C16 1.135(13) . ?
C15 H15 0.9500 . ?
C15 C11 1.409(9) 2_675 ?
C15 C14 1.356(9) . ?
C50 C51 1.403(11) . ?
C50 C59 1.360(9) . ?
C50 C49A 1.52(2) . ?
C50 C49B 1.54(2) . ?
C12 H12 0.9500 . ?
C12 C11 1.366(9) . ?
C12 C13 1.414(9) . ?
C29 C30 1.510(8) . ?
C36 C37 1.402(9) . ?
C36 C35 1.501(9) . ?
C36 C45 1.371(10) . ?
C22 H22 0.9500 . ?
C22 C21 1.401(9) . ?
C22 C23 1.372(10) . ?
O1 C1 1.221(11) . ?
O10 C20 1.247(8) . ?
C11 C15 1.409(9) 2_675 ?
C11 C10 1.495(9) . ?
C58 C59 1.437(8) . ?
C58 C57 1.412(9) . ?
C58 C53 1.409(9) . ?
C13 C13 1.406(13) 2_675 ?
C13 C14 1.430(9) . ?
C39 C38 1.424(9) . ?
C39 C40 1.410(8) . ?
C39 C44 1.429(9) . ?
C24 H24 0.9500 . ?
C24 C21 1.362(9) . ?
C24 C25 1.427(10) . ?
C21 C20 1.509(8) . ?
C34 C34 1.418(12) 2_756 ?
C34 C33 1.416(8) . ?
C34 C32 1.413(8) 2_756 ?
C60 C55 1.509(8) . ?
C19 C41 1.505(9) 1_655 ?
C51 H51 0.9500 . ?
C51 C52 1.372(10) . ?
C54 H54 0.9500 . ?
C54 C55 1.367(9) . ?
C54 C53 1.420(8) . ?
C14 H14 0.9500 . ?
C37 H37 0.9500 . ?
C37 C38 1.364(9) . ?
C55 C56 1.416(9) . ?
O18A C49A 1.26(2) . ?
C33 H33 0.9500 . ?
C33 C30 1.383(8) . ?
C30 C31 1.400(9) . ?
C56 H56 0.9500 . ?
C56 C57 1.380(8) . ?
C59 H59 0.9500 . ?
O15 La1 2.529(5) 1_545 ?
O15 C35 1.252(9) . ?
N3B C26B 1.43(3) . ?
N3B C27B 1.443(7) . ?
N3B C28B 1.443(7) . ?
O19A C49A 1.21(2) . ?
O11 C26B 1.268(11) . ?
O11 C26A 1.268(11) . ?
C43 H43 0.9500 . ?
C43 C44 1.410(10) . ?
C43 C42 1.352(11) . ?
C32 C34 1.413(8) 2_756 ?
C32 H32 0.9500 . ?
C32 C31 1.377(9) . ?
C38 H38 0.9500 . ?
C4 La3 2.958(6) 1_565 ?
C4 C5B 1.490(9) . ?
C4 C5A 1.490(9) . ?
C5B C8B 1.34(3) . ?
C5B C6B 1.48(3) . ?
C40 H40 0.9500 . ?
C40 C41 1.367(9) . ?
C25 C25 1.420(13) 2_665 ?
C25 C23 1.404(9) 2_665 ?
C52 H52 0.9500 . ?
C52 C53 1.426(9) . ?
C3 H3A 0.9800 . ?
C3 H3B 0.9800 . ?
C3 H3C 0.9800 . ?
C3 N1 1.444(9) . ?
C35 O14 1.262(9) . ?
C1 H1 0.9500 . ?
C1 N1 1.311(10) . ?
C57 H57 0.9500 . ?
O17 H17A 0.9456 . ?
O17 H17B 0.9501 . ?
C2 H2A 0.9800 . ?
C2 H2B 0.9800 . ?
C2 H2C 0.9800 . ?
C2 N1 1.462(10) . ?
O21B C61B 1.261(15) . ?
C45 H45 0.9500 . ?
C45 C44 1.413(9) . ?
C31 H31 0.9500 . ?
C26B H26B 0.9500 . ?
C9A C9A 1.26(8) 2_775 ?
C9A C8A 1.44(3) . ?
C9A C7A 1.49(4) 2_775 ?
C27B H27A 0.9800 . ?
C27B H27B 0.9800 . ?
C27B H27C 0.9800 . ?
C8B H8B 0.9500 . ?
C8B C9B 1.41(3) . ?
C48A H48A 0.9800 . ?
C48A H48B 0.9800 . ?
C48A H48C 0.9800 . ?
C48A N4A 1.412(18) . ?
C28B H28A 0.9800 . ?
C28B H28B 0.9800 . ?
C28B H28C 0.9800 . ?
C18 H18A 0.9800 . ?
C18 H18B 0.9800 . ?
C18 H18C 0.9800 . ?
C18 N2 1.385(17) . ?
N2 C16 1.432(15) . ?
N2 C17 1.401(15) . ?
C23 C25 1.404(9) 2_665 ?
C23 H23 0.9500 . ?
C41 C19 1.505(9) 1_455 ?
C41 C42 1.410(10) . ?
C42 H42 0.9500 . ?
C6B H6B 0.9500 . ?
C6B C7B 1.35(3) . ?
C7B H7B 0.9500 . ?
C7B C9B 1.44(3) 2_775 ?
C16 H16 0.9500 . ?
N4B C46B 1.332(19) . ?
N4B C47B 1.443(19) . ?
N4B C48B 1.425(17) . ?
C65A H65A 0.9500 . ?
C65A C64A 1.421(18) . ?
C65A C66A 1.368(17) . ?
C46B H46B 0.9500 . ?
C17 H17C 0.9800 . ?
C17 H17D 0.9800 . ?
C17 H17E 0.9800 . ?
C47B H47A 0.9800 . ?
C47B H47B 0.9800 . ?
C47B H47C 0.9800 . ?
C48B H48D 0.9800 . ?
C48B H48E 0.9800 . ?
C48B H48F 0.9800 . ?
N4A C46A 1.319(17) . ?
N4A C47A 1.41(2) . ?
C46A H46A 0.9500 . ?
C47A H47D 0.9800 . ?
C47A H47E 0.9800 . ?
C47A H47F 0.9800 . ?
C61A C62A 1.530(19) . ?
C61A O21A 1.210(16) . ?
C63A H63A 0.9500 . ?
C63A C62A 1.371(19) . ?
C63A C64A 1.422(19) . ?
C62A C66A 1.408(17) 2_766 ?
C64A C64A 1.44(3) 2_766 ?
C66A C62A 1.408(17) 2_766 ?
C66A H66A 0.9500 . ?
C62B C65B 1.424(19) . ?
C62B C61B 1.517(18) . ?
C62B C63B 1.34(2) . ?
C65B H65B 0.9500 . ?
C65B C66B 1.385(19) . ?
C66B H66B 0.9500 . ?
C66B C64B 1.412(19) 2_766 ?
C64B C66B 1.412(19) 2_766 ?
C64B C64B 1.43(3) 2_766 ?
C64B C63B 1.40(2) . ?
C63B H63B 0.9500 . ?
N5 C67 1.32(2) . ?
N5 C68 1.44(2) . ?
N5 C69 1.42(2) . ?
O23 C67 1.268(19) . ?
C67 H67 0.9500 . ?
C68 H68A 0.9800 . ?
C68 H68B 0.9800 . ?
C68 H68C 0.9800 . ?
C69 H69A 0.9800 . ?
C69 H69B 0.9800 . ?
C69 H69C 0.9800 . ?
O20 H20A 0.8885 . ?
O20 H20B 0.8876 . ?
C9B C7B 1.44(3) 2_775 ?
C9B C9B 1.50(4) 2_775 ?
C8A H8A 0.9500 . ?
C8A C5A 1.393(17) . ?
C6A H6A 0.9500 . ?
C6A C7A 1.386(15) . ?
C6A C5A 1.351(15) . ?
C7A C9A 1.49(4) 2_775 ?
C7A H7A 0.9500 . ?
O19B C49B 1.25(2) . ?
C49B O18B 1.323(19) . ?
C26A H26A 0.9500 . ?
C26A N3A 1.269(16) . ?
N3A C27A 1.444(7) . ?
N3A C28A 1.444(7) . ?
C27A H27D 0.9800 . ?
C27A H27E 0.9800 . ?
C27A H27F 0.9800 . ?
C28A H28D 0.9800 . ?
C28A H28E 0.9800 . ?
C28A H28F 0.9800 . ?

loop_
_geom_torsion_atom_site_label_1
_geom_torsion_atom_site_label_2
_geom_torsion_atom_site_label_3
_geom_torsion_atom_site_label_4
_geom_torsion
_geom_torsion_site_symmetry_1
_geom_torsion_site_symmetry_2
_geom_torsion_site_symmetry_3
_geom_torsion_site_symmetry_4
_geom_torsion_publ_flag
La2 O5 C10 O4 50.7(8) . . . . ?
La2 O5 C10 C11 -130.3(5) . . . . ?
La2 O40 C60 O39 -6.5(8) 1_455 . . . ?
La2 O40 C60 C55 172.2(4) 1_455 . . . ?
La2 O9 C20 O10 5.7(14) . . . . ?
La2 O9 C20 C21 -172.7(6) . . . . ?
La2 O22 C61A C62A -122.4(9) . . . . ?
La2 O22 C61A O21A 65.5(15) . . . . ?
La2 O22 C61B O21B -55.0(18) . . . . ?
La2 O22 C61B C62B 116.0(10) . . . . ?
La2 O7 C19 O8 -78.5(11) . . . . ?
La2 O7 C19 C41 101.5(10) . . . 1_655 ?
La2 O6 C16 N2 142.1(9) . . . . ?
La2 O18A C49A C50 175(4) . . . . ?
La2 O18A C49A O19A 3(6) . . . . ?
La3 O3 C4 O2 -33.1(7) 1_565 . . . ?
La3 O3 C4 C5B 142.6(17) 1_565 . . . ?
La3 O3 C4 C5A 136.3(9) 1_565 . . . ?
La3 O13 C29 O12 -72.6(8) . . . . ?
La3 O13 C29 C30 111.7(6) . . . . ?
La3 O8 C19 O7 59.7(13) . . . . ?
La3 O8 C19 C41 -120.3(8) . . . 1_655 ?
La3 O16 C46B N4B 140.9(14) . . . . ?
La3 O16 C46A N4A -175.2(9) . . . . ?
La3 O2 C4 O3 29.5(6) 1_565 . . . ?
La3 O2 C4 C5B -146.8(15) 1_565 . . . ?
La3 O2 C4 C5A -139.0(10) 1_565 . . . ?
La3 O11 C26B N3B 166.8(13) . . . . ?
La3 O11 C26A N3A -175.3(15) . . . . ?
La3 C4 C5B C8B -63(3) 1_565 . . . ?
La3 C4 C5B C6B 99(3) 1_565 . . . ?
La3 C4 C5A C8A -117.0(14) 1_565 . . . ?
La3 C4 C5A C6A 54(2) 1_565 . . . ?
La1 O12 C29 O13 9.7(9) 1_545 . . . ?
La1 O12 C29 C30 -174.6(4) 1_545 . . . ?
La1 O4 C10 O5 -57.3(12) . . . . ?
La1 O4 C10 C11 123.7(8) . . . . ?
La1 O2 C4 La3 -146.5(8) . . . 1_565 ?
La1 O2 C4 O3 -116.9(8) . . . . ?
La1 O2 C4 C5B 66.8(17) . . . . ?
La1 O2 C4 C5A 74.5(13) . . . . ?
La1 O1 C1 N1 131.9(8) . . . . ?
La1 O15 C35 C36 -127.2(6) 1_545 . . . ?
La1 O15 C35 O14 52.2(12) 1_545 . . . ?
La1 O19A C49A C50 -157.6(11) . . . . ?
La1 O19A C49A O18A 15(3) . . . . ?
La1 O19B C49B C50 -177.8(15) . . . . ?
La1 O19B C49B O18B 9(2) . . . . ?
O12 C29 C30 C33 169.4(5) . . . . ?
O12 C29 C30 C31 -12.7(8) . . . . ?
O3 C4 C5B C8B -151(2) . . . . ?
O3 C4 C5B C6B 11(3) . . . . ?
O3 C4 C5A C8A 173.0(13) . . . . ?
O3 C4 C5A C6A -16(2) . . . . ?
O13 C29 C30 C33 -14.6(8) . . . . ?
O13 C29 C30 C31 163.3(5) . . . . ?
O39 C60 C55 C54 179.5(6) . . . . ?
O39 C60 C55 C56 2.5(9) . . . . ?
O40 C60 C55 C54 0.8(9) . . . . ?
O40 C60 C55 C56 -176.2(6) . . . . ?
O22 C61A C62A C63A 20.3(17) . . . . ?
O22 C61A C62A C66A -163.3(10) . . . 2_766 ?
O22 C61A O21A La1 -67.5(15) . . . . ?
O2 C4 C5B C8B 25(3) . . . . ?
O2 C4 C5B C6B -172.8(18) . . . . ?
O2 C4 C5A C8A -18(2) . . . . ?
O2 C4 C5A C6A 152.9(13) . . . . ?
C15 C11 C10 O4 164.0(6) 2_675 . . . ?
C15 C11 C10 O5 -15.1(9) 2_675 . . . ?
C50 C51 C52 C53 1.4(12) . . . . ?
C12 C11 C10 O4 -15.9(9) . . . . ?
C12 C11 C10 O5 165.0(6) . . . . ?
C12 C13 C14 C15 179.1(6) . . . . ?
C29 C30 C31 C32 -175.3(6) . . . . ?
C36 C37 C38 C39 -1.7(10) . . . . ?
C36 C35 O14 La3 -177.3(6) . . . . ?
C36 C45 C44 C39 2.5(12) . . . . ?
C36 C45 C44 C43 -178.0(9) . . . . ?
C22 C21 C20 O9 3.7(9) . . . . ?
C22 C21 C20 O10 -174.7(7) . . . . ?
O1 C1 N1 C3 0.5(14) . . . . ?
O1 C1 N1 C2 -178.5(10) . . . . ?
C11 C15 C14 C13 0.4(10) 2_675 . . . ?
C11 C12 C13 C13 -1.3(11) . . . 2_675 ?
C11 C12 C13 C14 -179.4(6) . . . . ?
C13 C12 C11 C15 -0.1(9) . . . 2_675 ?
C13 C12 C11 C10 179.8(6) . . . . ?
C13 C13 C14 C15 1.0(11) 2_675 . . . ?
C39 C40 C41 C19 178.7(6) . . . 1_455 ?
C39 C40 C41 C42 0.5(11) . . . . ?
C24 C21 C20 O9 -177.4(7) . . . . ?
C24 C21 C20 O10 4.2(10) . . . . ?
C21 C22 C23 C25 1.6(12) . . . 2_665 ?
C21 C24 C25 C25 -0.4(13) . . . 2_665 ?
C21 C24 C25 C23 179.3(7) . . . 2_665 ?
C34 C34 C33 C30 -0.3(10) 2_756 . . . ?
C34 C33 C30 C29 176.4(5) . . . . ?
C34 C33 C30 C31 -1.5(9) . . . . ?
C34 C32 C31 C30 -1.9(9) 2_756 . . . ?
C60 C55 C56 C57 178.4(6) . . . . ?
C19 C41 C42 C43 -178.9(9) 1_455 . . . ?
C51 C50 C59 C58 0.5(11) . . . . ?
C51 C50 C49A O18A 3(2) . . . . ?
C51 C50 C49A O19A 175.8(13) . . . . ?
C51 C50 C49B O19B 171.6(14) . . . . ?
C51 C50 C49B O18B -15(2) . . . . ?
C51 C52 C53 C58 0.0(11) . . . . ?
C51 C52 C53 C54 -179.7(7) . . . . ?
C54 C55 C56 C57 1.4(9) . . . . ?
C37 C36 C35 O15 7.1(11) . . . . ?
C37 C36 C35 O14 -172.2(7) . . . . ?
C37 C36 C45 C44 -1.9(12) . . . . ?
C55 C54 C53 C58 1.7(10) . . . . ?
C55 C54 C53 C52 -178.5(7) . . . . ?
C55 C56 C57 C58 0.0(10) . . . . ?
C33 C30 C31 C32 2.6(9) . . . . ?
C59 C50 C51 C52 -1.7(12) . . . . ?
C59 C50 C49A O18A 175.2(12) . . . . ?
C59 C50 C49A O19A -12(2) . . . . ?
C59 C50 C49B O19B -3(2) . . . . ?
C59 C50 C49B O18B 170.6(12) . . . . ?
C59 C58 C57 C56 -179.4(6) . . . . ?
C59 C58 C53 C54 178.6(6) . . . . ?
C59 C58 C53 C52 -1.2(9) . . . . ?
O15 C35 O14 La3 3.4(16) . . . . ?
O11 C26A N3A C27A -13(4) . . . . ?
O11 C26A N3A C28A 174.3(19) . . . . ?
C49A C50 C51 C52 171.4(11) . . . . ?
C49A C50 C59 C58 -171.5(11) . . . . ?
C32 C34 C33 C30 -179.3(6) 2_756 . . . ?
C38 C39 C40 C41 -178.6(6) . . . . ?
C38 C39 C44 C43 177.8(8) . . . . ?
C38 C39 C44 C45 -2.7(11) . . . . ?
C4 C5B C8B C9B 172(2) . . . . ?
C4 C5B C6B C7B -168(2) . . . . ?
C5B C8B C9B C7B -169(3) . . . 2_775 ?
C5B C8B C9B C9B -28(4) . . . 2_775 ?
C5B C6B C7B C9B 16(4) . . . 2_775 ?
C40 C39 C38 C37 -178.6(6) . . . . ?
C40 C39 C44 C43 -1.3(12) . . . . ?
C40 C39 C44 C45 178.2(7) . . . . ?
C40 C41 C42 C43 -0.8(14) . . . . ?
C25 C24 C21 C22 1.7(11) . . . . ?
C25 C24 C21 C20 -177.2(6) . . . . ?
C35 C36 C37 C38 176.8(7) . . . . ?
C35 C36 C45 C44 -177.3(7) . . . . ?
C57 C58 C59 C50 179.8(6) . . . . ?
C57 C58 C53 C54 -0.3(9) . . . . ?
C57 C58 C53 C52 179.9(6) . . . . ?
C53 C58 C59 C50 0.9(10) . . . . ?
C53 C58 C57 C56 -0.5(10) . . . . ?
C53 C54 C55 C60 -179.2(6) . . . . ?
C53 C54 C55 C56 -2.2(10) . . . . ?
C45 C36 C37 C38 1.5(11) . . . . ?
C45 C36 C35 O15 -177.4(7) . . . . ?
C45 C36 C35 O14 3.2(11) . . . . ?
C44 C39 C38 C37 2.3(10) . . . . ?
C44 C39 C40 C41 0.5(10) . . . . ?
C44 C43 C42 C41 0.0(17) . . . . ?
C9A C9A C8A C5A -14(6) 2_775 . . . ?
C9A C8A C5A C4 170(2) . . . . ?
C9A C8A C5A C6A -1(3) . . . . ?
C27B N3B C26B O11 14(4) . . . . ?
C8B C5B C6B C7B -5(4) . . . . ?
C48A N4A C46A O16 -179.8(11) . . . . ?
C28B N3B C26B O11 -175(2) . . . . ?
C18 N2 C16 O6 -9.8(16) . . . . ?
C23 C22 C21 C24 -2.3(11) . . . . ?
C23 C22 C21 C20 176.6(7) . . . . ?
C42 C43 C44 C39 1.1(15) . . . . ?
C42 C43 C44 C45 -178.4(10) . . . . ?
C6B C5B C8B C9B 11(4) . . . . ?
C17 N2 C16 O6 178.0(11) . . . . ?
C47B N4B C46B O16 -7(3) . . . . ?
C48B N4B C46B O16 166.1(15) . . . . ?
C47A N4A C46A O16 -6(2) . . . . ?
C62A C61A O21A La1 120.6(10) . . . . ?
C62A C63A C64A C65A 179.4(13) . . . . ?
C62A C63A C64A C64A 0(2) . . . 2_766 ?
C64A C65A C66A C62A -0.5(18) . . . 2_766 ?
C64A C63A C62A C61A 177.2(11) . . . . ?
C64A C63A C62A C66A 1(2) . . . 2_766 ?
C66A C65A C64A C63A -179.7(12) . . . . ?
C66A C65A C64A C64A 0(2) . . . 2_766 ?
C62B C65B C66B C64B 0(2) . . . 2_766 ?
C65B C62B C61B O22 -166.4(12) . . . . ?
C65B C62B C61B O21B 5.3(19) . . . . ?
C65B C62B C63B C64B 0(2) . . . . ?
C61B C62B C65B C66B 179.8(14) . . . . ?
C61B C62B C63B C64B -178.9(14) . . . . ?
C66B C64B C63B C62B -179.0(16) 2_766 . . . ?
C64B C64B C63B C62B -2(3) 2_766 . . . ?
C63B C62B C65B C66B 1(2) . . . . ?
C63B C62B C61B O22 13(2) . . . . ?
C63B C62B C61B O21B -175.7(14) . . . . ?
C68 N5 C67 O23 4(2) . . . . ?
C69 N5 C67 O23 -179.7(14) . . . . ?
O21A C61A C62A C63A -167.2(12) . . . . ?
O21A C61A C62A C66A 9.2(17) . . . 2_766 ?
C7A C9A C8A C5A -172(2) 2_775 . . . ?
C7A C6A C5A C4 -166.1(13) . . . . ?
C7A C6A C5A C8A 4(2) . . . . ?
C5A C6A C7A C9A 4(3) . . . 2_775 ?
C49B C50 C51 C52 -175.8(12) . . . . ?
C49B C50 C59 C58 175.5(10) . . . . ?

loop_
_exptl_oxdiff_crystal_face_indexfrac_h
_exptl_oxdiff_crystal_face_indexfrac_k
_exptl_oxdiff_crystal_face_indexfrac_l
_exptl_oxdiff_crystal_face_x
_exptl_oxdiff_crystal_face_y
_exptl_oxdiff_crystal_face_z
2.9399 8.7071 0.1212 -0.1018 -0.4272 0.8984
7.0806 0.3664 -4.2579 0.1671 0.6936 0.7007
-0.3217 -9.0188 -1.7944 0.1725 0.7210 -0.6711
-4.7167 -7.5821 1.2159 0.0356 0.1514 -0.9878
-5.1355 5.2706 4.3107 -0.2320 -0.9659 -0.1151
5.8147 8.0118 2.5277 0.2491 -0.2354 0.9394
2.9438 1.8984 -9.5586 -0.4690 0.4458 0.7624
-5.7463 -8.2654 -4.2451 -0.3421 0.3237 -0.8822
-1.7088 0.0282 11.2249 0.5839 -0.5547 -0.5928
7.8158 5.2528 1.5351 0.4055 0.1687 0.8984
-6.1059 2.3111 -7.5049 -0.9208 -0.3814 0.0816
-7.5566 -5.5525 -1.0183 -0.3474 -0.1446 -0.9265
-2.1986 -6.8315 4.8311 0.3901 0.1609 -0.9066
